data_7126562
loop_
_publ_author_name
'Yuan, Shang-Fu'
'Li, Jiao-Jiao'
'Guan, Zong-Jie'
'Lei, Zhen'
'Wang, Quan-Ming'

_publ_section_title
;
 Ultrastable hydrido gold nanoclusters with the protection of phosphines.
;
_journal_issue 51
_journal_name_full 'Chemical communications (Cambridge, England)'
_journal_page_first 7037
_journal_page_last 7040
_journal_paper_doi 10.1039/d0cc02339f
_journal_volume 56
_journal_year 2020
_chemical_formula_moiety 'C216 H183 Au20 P12,3(F6 Sb),5(CH2 Cl2),H2O'
_chemical_formula_sum 'C221 H195 Au20 Cl10 F18 O P12 Sb3'
_chemical_formula_weight 8236.46
_space_group_crystal_system triclinic
_space_group_IT_number 2
_space_group_name_Hall '-P 1'
_space_group_name_H-M_alt 'P -1'
_atom_sites_solution_hydrogens geom
_atom_sites_solution_primary direct
_audit_creation_date 2016-07-24
_audit_creation_method
;
Olex2 1.2
(compiled 2016.02.19 svn.r3266 for OlexSys, GUI svn.r5155)
;
_audit_update_record
;
2018-09-13 deposited with the CCDC.	2020-05-18 downloaded from the CCDC.
;
_cell_angle_alpha 105.2764(9)
_cell_angle_beta 92.8279(9)
_cell_angle_gamma 108.2471(9)
_cell_formula_units_Z 2
_cell_length_a 22.0586(2)
_cell_length_b 23.0723(2)
_cell_length_c 26.8383(3)
_cell_measurement_reflns_used 74508
_cell_measurement_temperature 100.1(9)
_cell_measurement_theta_max 76.0120
_cell_measurement_theta_min 4.0070
_cell_volume 12383.7(2)
_computing_molecular_graphics 'Olex2 (Dolomanov et al., 2009)'
_computing_publication_material 'Olex2 (Dolomanov et al., 2009)'
_computing_structure_refinement 'ShelXL (Sheldrick, 2015)'
_computing_structure_solution 'ShelXS (Sheldrick, 2008)'
_diffrn_ambient_temperature 100
_diffrn_measured_fraction_theta_full 0.987
_diffrn_measured_fraction_theta_max 0.958
_diffrn_measurement_device_type 'SuperNova, Dual, Cu at home/near, AtlasS2'
_diffrn_radiation_type CuK\a
_diffrn_radiation_wavelength 1.54184
_diffrn_reflns_av_R_equivalents 0.0781
_diffrn_reflns_av_unetI/netI 0.0724
_diffrn_reflns_Laue_measured_fraction_full 0.987
_diffrn_reflns_Laue_measured_fraction_max 0.958
_diffrn_reflns_limit_h_max 25
_diffrn_reflns_limit_h_min -27
_diffrn_reflns_limit_k_max 28
_diffrn_reflns_limit_k_min -25
_diffrn_reflns_limit_l_max 28
_diffrn_reflns_limit_l_min -33
_diffrn_reflns_number 125088
_diffrn_reflns_point_group_measured_fraction_full 0.987
_diffrn_reflns_point_group_measured_fraction_max 0.958
_diffrn_reflns_theta_full 67.684
_diffrn_reflns_theta_max 76.496
_diffrn_reflns_theta_min 3.450
_exptl_absorpt_coefficient_mu 26.385
_exptl_absorpt_correction_T_max 1.00000
_exptl_absorpt_correction_T_min 0.06733
_exptl_absorpt_correction_type multi-scan
_exptl_absorpt_process_details
;
CrysAlisPro 1.171.39.7e (Rigaku Oxford Diffraction, 2015)
Empirical absorption correction using spherical harmonics,
 implemented in SCALE3 ABSPACK scaling algorithm.
;
_exptl_crystal_colour brown
_exptl_crystal_colour_lustre metallic
_exptl_crystal_colour_modifier blackish
_exptl_crystal_colour_primary brown
_exptl_crystal_density_diffrn 2.209
_exptl_crystal_description sheet
_exptl_crystal_F_000 7542
_exptl_crystal_size_max 0.40
_exptl_crystal_size_mid 0.25
_exptl_crystal_size_min 0.05
_refine_diff_density_max 8.704
_refine_diff_density_min -7.315
_refine_diff_density_rms 0.604
_refine_ls_extinction_method none
_refine_ls_goodness_of_fit_ref 1.053
_refine_ls_hydrogen_treatment constr
_refine_ls_matrix_type full
_refine_ls_number_parameters 2424
_refine_ls_number_reflns 49815
_refine_ls_number_restraints 330
_refine_ls_restrained_S_all 1.050
_refine_ls_R_factor_all 0.0988
_refine_ls_R_factor_gt 0.0911
_refine_ls_shift/su_max 0.002
_refine_ls_shift/su_mean 0.000
_refine_ls_structure_factor_coef Fsqd
_refine_ls_weighting_details 'w=1/[\s^2^(Fo^2^)+(0.1908P)^2^+317.4109P] where P=(Fo^2^+2Fc^2^)/3'
_refine_ls_weighting_scheme calc
_refine_ls_wR_factor_gt 0.2590
_refine_ls_wR_factor_ref 0.2733
_reflns_Friedel_coverage 0.000
_reflns_number_gt 43921
_reflns_number_total 49815
_reflns_threshold_expression 'I > 2\s(I)'
_cod_data_source_file d0cc02339f2.cif
_cod_data_source_block ysf072c
_cod_depositor_comments 'Adding full bibliography for 7126562--7126563.cif.'
_cod_database_code 7126562
_shelx_space_group_comment
;
The symmetry employed for this shelxl refinement is uniquely defined
by the following loop, which should always be used as a source of
symmetry information in preference to the above space-group names.
They are only intended as comments.
;
_olex2_refinement_description
;
1. Fixed Uiso
 At 1.2 times of:
  All C(H) groups
2. Restrained distances
 Cl9-C5 = C5-Cl10
 1.7 with sigma of 0.01
 C2-Cl3 = Cl4-C2
 1.7 with sigma of 0.01
 C4-Cl7 = Cl8-C4
 1.7 with sigma of 0.01
3. Uiso/Uaniso restraints and constraints
C911 \\sim C912 \\sim C913 \\sim C914 \\sim C915 \\sim C916: within 2A with
sigma of 0.001 and sigma for terminal atoms of 0.002
C511 \\sim C512 \\sim C513 \\sim C514 \\sim C515 \\sim C516: within 2A with
sigma of 0.001 and sigma for terminal atoms of 0.002
C521 \\sim C522 \\sim C523 \\sim C524 \\sim C525 \\sim C526: within 2A with
sigma of 0.01 and sigma for terminal atoms of 0.02
C721 \\sim C722 \\sim C723 \\sim C724 \\sim C725 \\sim C726: within 2A with
sigma of 0.01 and sigma for terminal atoms of 0.02
C211 \\sim C212 \\sim C213 \\sim C214 \\sim C215 \\sim C216: within 2A with
sigma of 0.01 and sigma for terminal atoms of 0.02
C811 \\sim C812 \\sim C813 \\sim C814 \\sim C815 \\sim C816: within 2A with
sigma of 0.01 and sigma for terminal atoms of 0.02
C711 \\sim C712 \\sim C713 \\sim C714 \\sim C715 \\sim C716: within 2A with
sigma of 0.001 and sigma for terminal atoms of 0.002
C411 \\sim C412 \\sim C413 \\sim C414 \\sim C415 \\sim C416: within 2A with
sigma of 0.001 and sigma for terminal atoms of 0.02
C611 \\sim C612 \\sim C613 \\sim C614 \\sim C615 \\sim C616: within 2A with
sigma of 0.001 and sigma for terminal atoms of 0.002
4. Others
 Fixed Sof: Cl5(0.5) Cl6(0.5) C3(0.5) Cl9(0.5) Cl10(0.5) C5(0.5) Cl11(0.5)
 Cl12(0.5) C6(0.5) Cl13(0.5) Cl14(0.5) C7(0.5) O1(0.5) O2(0.5)
5.a Aromatic/amide H refined with riding coordinates:
 C12A(H12A), C13A(H13A), C14A(H14A), C15A(H15A), C16A(H16A), C22A(H22A),
 C23A(H23A), C24A(H24A), C25A(H25A), C26A(H26A), C32A(H32A), C33A(H33A),
 C34A(H34A), C35A(H35A), C36A(H36A), C42A(H42A), C43A(H43A), C44A(H44A),
 C45A(H45A), C46A(H46A), C52A(H52A), C53A(H53A), C54A(H54A), C55A(H55A),
 C56A(H56A), C62A(H62A), C63A(H63A), C64A(H64A), C65A(H65A), C66A(H66A),
 C72A(H72A), C73A(H73A), C74A(H74A), C75A(H75A), C76A(H76A), C82A(H82A),
 C83A(H83A), C84A(H84A), C85A(H85A), C86A(H86A), C92A(H92A), C93A(H93A),
 C94A(H94A), C95A(H95A), C96A(H96A), C112(H112), C113(H113), C114(H114),
 C115(H115), C116(H116), C122(H122), C123(H123), C124(H124), C125(H125),
 C126(H126), C132(H132), C133(H133), C134(H134), C135(H135), C136(H136),
 C212(H212), C213(H213), C214(H214), C215(H215), C216(H216), C222(H222),
 C223(H223), C224(H224), C225(H225), C226(H226), C232(H232), C233(H233),
 C234(H234), C235(H235), C236(H236), C312(H312), C313(H313), C314(H314),
 C315(H315), C316(H316), C322(H322), C323(H323), C324(H324), C325(H325),
 C326(H326), C332(H332), C333(H333), C334(H334), C335(H335), C336(H336),
 C412(H412), C413(H413), C414(H414), C415(H415), C416(H416), C422(H422),
 C423(H423), C424(H424), C425(H425), C426(H426), C432(H432), C433(H433),
 C434(H434), C435(H435), C436(H436), C512(H512), C513(H513), C514(H514),
 C515(H515), C516(H516), C522(H522), C523(H523), C524(H524), C525(H525),
 C526(H526), C532(H532), C533(H533), C534(H534), C535(H535), C536(H536),
 C612(H612), C613(H613), C614(H614), C615(H615), C616(H616), C622(H622),
 C623(H623), C624(H624), C625(H625), C626(H626), C632(H632), C633(H633),
 C634(H634), C635(H635), C636(H636), C712(H712), C713(H713), C714(H714),
 C715(H715), C716(H716), C722(H722), C723(H723), C724(H724), C725(H725),
 C726(H726), C732(H732), C733(H733), C734(H734), C735(H735), C736(H736),
 C812(H812), C813(H813), C814(H814), C815(H815), C816(H816), C822(H822),
 C823(H823), C824(H824), C825(H825), C826(H826), C832(H832), C833(H833),
 C834(H834), C835(H835), C836(H836), C912(H912), C913(H913), C914(H914),
 C915(H915), C916(H916), C922(H922), C923(H923), C924(H924), C925(H925),
 C926(H926), C932(H932), C933(H933), C934(H934), C935(H935), C936(H936)
;
_shelx_shelxl_version_number 2014/7
_olex2_submission_special_instructions 'No special instructions were received'

loop_
_space_group_symop_operation_xyz
'x, y, z'
'-x, -y, -z'

loop_
_atom_site_label
_atom_site_type_symbol
_atom_site_fract_x
_atom_site_fract_y
_atom_site_fract_z
_atom_site_U_iso_or_equiv
_atom_site_adp_type
_atom_site_occupancy
_atom_site_site_symmetry_order
_atom_site_calc_flag
_atom_site_refinement_flags_posn
_atom_site_refinement_flags_adp
_atom_site_refinement_flags_occupancy
_atom_site_disorder_assembly
_atom_site_disorder_group
Au1 Au 0.26724(3) 0.14674(3) 0.77155(3) 0.02186(14) Uani 1 1 d . . . . .
Au2 Au 0.36901(3) 0.08012(3) 0.75178(3) 0.02276(14) Uani 1 1 d . . . . .
Au3 Au 0.24952(3) 0.10410(3) 0.86587(2) 0.02018(14) Uani 1 1 d . . . . .
Au4 Au 0.15817(3) 0.03055(3) 0.70620(2) 0.01984(13) Uani 1 1 d . . . . .
Au5 Au 0.13425(3) 0.00013(3) 0.80706(2) 0.01732(13) Uani 1 1 d . . . . .
Au6 Au 0.25031(3) 0.02905(3) 0.77326(2) 0.01379(12) Uani 1 1 d . . . . .
Au7 Au 0.26490(3) -0.00888(3) 0.67213(2) 0.02139(14) Uani 1 1 d . . . . .
Au8 Au 0.22626(3) -0.05506(3) 0.83154(2) 0.01714(13) Uani 1 1 d . . . . .
Au9 Au 0.34664(3) 0.04007(3) 0.84556(2) 0.01721(13) Uani 1 1 d . . . . .
Au10 Au 0.30319(3) -0.06410(3) 0.74652(2) 0.01861(13) Uani 1 1 d . . . . .
Au11 Au 0.16307(3) -0.08796(3) 0.72082(2) 0.01851(13) Uani 1 1 d . . . . .
Au12 Au 0.13902(3) -0.20739(3) 0.72678(3) 0.02139(14) Uani 1 1 d . . . . .
Au13 Au 0.18918(3) -0.17623(3) 0.83259(2) 0.01883(13) Uani 1 1 d . . . . .
Au14 Au 0.26897(3) -0.19112(3) 0.71266(2) 0.02034(14) Uani 1 1 d . . . . .
Au15 Au 0.28845(3) -0.30899(3) 0.70133(2) 0.02070(14) Uani 1 1 d . . . . .
Au16 Au 0.17363(3) -0.30116(3) 0.65646(2) 0.02212(14) Uani 1 1 d . . . . .
Au17 Au 0.20487(3) -0.27674(3) 0.76180(2) 0.01746(13) Uani 1 1 d . . . . .
Au18 Au 0.08890(3) -0.28769(3) 0.79520(3) 0.02083(14) Uani 1 1 d . . . . .
Au19 Au 0.20244(3) -0.28551(3) 0.85798(2) 0.01883(13) Uani 1 1 d . . . . .
Au20 Au 0.24509(3) -0.36685(3) 0.77947(3) 0.02045(14) Uani 1 1 d . . . . .
P1 P 0.2751(2) 0.24847(18) 0.77293(16) 0.0235(8) Uani 1 1 d . . . . .
P2 P 0.47479(19) 0.1281(2) 0.74253(16) 0.0247(8) Uani 1 1 d . . . . .
P3 P 0.25863(17) 0.16533(17) 0.94988(14) 0.0172(7) Uani 1 1 d . . . . .
P4 P 0.08444(19) 0.03323(18) 0.64464(15) 0.0210(7) Uani 1 1 d . . . . .
P5 P 0.03341(16) -0.03672(18) 0.82925(15) 0.0185(7) Uani 1 1 d . . . . .
P6 P 0.41503(17) 0.03147(18) 0.90816(15) 0.0181(7) Uani 1 1 d . . . . .
P7 P 0.2937(2) -0.0364(2) 0.59100(17) 0.0286(9) Uani 1 1 d . . . . .
P8 P 0.10418(19) -0.38136(18) 0.58909(15) 0.0218(7) Uani 1 1 d . . . . .
P9 P 0.36963(18) -0.31768(19) 0.65391(15) 0.0217(7) Uani 1 1 d . . . . .
P10 P 0.20943(18) -0.28602(18) 0.94365(14) 0.0191(7) Uani 1 1 d . . . . .
P11 P -0.01615(17) -0.35141(18) 0.79020(16) 0.0206(7) Uani 1 1 d . . . . .
P12 P 0.2616(2) -0.45948(18) 0.78159(16) 0.0218(7) Uani 1 1 d . . . . .
C11A C 0.2099(7) -0.2117(8) 0.9884(6) 0.022(3) Uani 1 1 d . . . . .
C12A C 0.1945(7) -0.2068(7) 1.0394(8) 0.029(4) Uani 1 1 d . . . . .
H12A H 0.1819 -0.2435 1.0514 0.035 Uiso 1 1 calc R . . . .
C13A C 0.1981(8) -0.1470(8) 1.0723(7) 0.027(3) Uani 1 1 d . . . . .
H13A H 0.1883 -0.1434 1.1068 0.032 Uiso 1 1 calc R . . . .
C14A C 0.2156(8) -0.0941(8) 1.0554(7) 0.029(4) Uani 1 1 d . . . . .
H14A H 0.2172 -0.0542 1.0780 0.035 Uiso 1 1 calc R . . . .
C15A C 0.2312(7) -0.0984(7) 1.0047(7) 0.023(3) Uani 1 1 d . . . . .
H15A H 0.2434 -0.0616 0.9928 0.028 Uiso 1 1 calc R . . . .
C16A C 0.2285(8) -0.1564(8) 0.9727(7) 0.026(3) Uani 1 1 d . . . . .
H16A H 0.2396 -0.1591 0.9386 0.031 Uiso 1 1 calc R . . . .
C21A C 0.1423(8) -0.3498(8) 0.9539(7) 0.026(3) Uani 1 1 d . . . . .
C22A C 0.0891(8) -0.3761(8) 0.9160(7) 0.024(3) Uani 1 1 d . . . . .
H22A H 0.0887 -0.3628 0.8854 0.029 Uiso 1 1 calc R . . . .
C23A C 0.0343(8) -0.4240(8) 0.9241(7) 0.027(3) Uani 1 1 d . . . . .
H23A H -0.0025 -0.4442 0.8980 0.032 Uiso 1 1 calc R . . . .
C24A C 0.0347(8) -0.4411(8) 0.9695(7) 0.029(4) Uani 1 1 d . . . . .
H24A H -0.0025 -0.4719 0.9750 0.035 Uiso 1 1 calc R . . . .
C25A C 0.0881(8) -0.4141(9) 1.0067(7) 0.030(4) Uani 1 1 d . . . . .
H25A H 0.0878 -0.4268 1.0377 0.036 Uiso 1 1 calc R . . . .
C26A C 0.1435(9) -0.3676(7) 0.9995(7) 0.028(3) Uani 1 1 d . . . . .
H26A H 0.1808 -0.3490 1.0252 0.033 Uiso 1 1 calc R . . . .
C31A C 0.2799(7) -0.3013(7) 0.9671(6) 0.018(3) Uani 1 1 d . . . . .
C32A C 0.3041(9) -0.2843(8) 1.0207(7) 0.029(4) Uani 1 1 d . . . . .
H32A H 0.2871 -0.2586 1.0458 0.035 Uiso 1 1 calc R . . . .
C33A C 0.3515(10) -0.3043(10) 1.0366(8) 0.037(4) Uani 1 1 d . . . . .
H33A H 0.3669 -0.2929 1.0728 0.044 Uiso 1 1 calc R . . . .
C34A C 0.3772(9) -0.3411(9) 1.0004(8) 0.036(4) Uani 1 1 d . . . . .
H34A H 0.4091 -0.3564 1.0118 0.043 Uiso 1 1 calc R . . . .
C35A C 0.3563(8) -0.3560(8) 0.9467(7) 0.028(3) Uani 1 1 d . . . . .
H35A H 0.3761 -0.3786 0.9217 0.034 Uiso 1 1 calc R . . . .
C36A C 0.3073(7) -0.3378(8) 0.9310(6) 0.025(3) Uani 1 1 d . . . . .
H36A H 0.2915 -0.3501 0.8949 0.030 Uiso 1 1 calc R . . . .
C41A C -0.0585(7) -0.3184(7) 0.8388(6) 0.020(3) Uani 1 1 d . . . . .
C42A C -0.0920(8) -0.2796(9) 0.8314(8) 0.030(4) Uani 1 1 d . . . . .
H42A H -0.0949 -0.2713 0.7987 0.036 Uiso 1 1 calc R . . . .
C43A C -0.1224(11) -0.2519(12) 0.8717(10) 0.047(5) Uani 1 1 d . . . . .
H43A H -0.1457 -0.2257 0.8652 0.057 Uiso 1 1 calc R . . . .
C44A C -0.1188(8) -0.2620(8) 0.9207(8) 0.031(4) Uani 1 1 d . . . . .
H44A H -0.1405 -0.2447 0.9473 0.038 Uiso 1 1 calc R . . . .
C45A C -0.0825(10) -0.2982(10) 0.9284(7) 0.037(4) Uani 1 1 d . . . . .
H45A H -0.0780 -0.3048 0.9616 0.044 Uiso 1 1 calc R . . . .
C46A C -0.0521(10) -0.3257(10) 0.8896(6) 0.035(4) Uani 1 1 d . . . . .
H46A H -0.0266 -0.3497 0.8970 0.042 Uiso 1 1 calc R . . . .
C51A C -0.0261(7) -0.4306(8) 0.7952(7) 0.027(3) Uani 1 1 d . . . . .
C52A C 0.0242(9) -0.4552(9) 0.7884(7) 0.033(4) Uani 1 1 d . . . . .
H52A H 0.0645 -0.4293 0.7825 0.039 Uiso 1 1 calc R . . . .
C53A C 0.0168(9) -0.5165(9) 0.7900(7) 0.032(4) Uani 1 1 d . . . . .
H53A H 0.0522 -0.5317 0.7863 0.038 Uiso 1 1 calc R . . . .
C54A C -0.0400(12) -0.5540(9) 0.7966(8) 0.044(5) Uani 1 1 d . . . . .
H54A H -0.0453 -0.5966 0.7963 0.053 Uiso 1 1 calc R . . . .
C55A C -0.0938(10) -0.5308(10) 0.8044(9) 0.042(5) Uani 1 1 d . . . . .
H55A H -0.1343 -0.5572 0.8093 0.050 Uiso 1 1 calc R . . . .
C56A C -0.0838(9) -0.4712(9) 0.8043(8) 0.035(4) Uani 1 1 d . . . . .
H56A H -0.1180 -0.4548 0.8109 0.042 Uiso 1 1 calc R . . . .
C61A C -0.0643(10) -0.3645(10) 0.7292(8) 0.036(4) Uani 1 1 d . . . . .
C62A C -0.1158(11) -0.4185(11) 0.7081(9) 0.045(5) Uani 1 1 d . . . . .
H62A H -0.1248 -0.4540 0.7216 0.054 Uiso 1 1 calc R . . . .
C63A C -0.1557(12) -0.4188(11) 0.6645(8) 0.047(5) Uani 1 1 d . . . . .
H63A H -0.1949 -0.4536 0.6515 0.057 Uiso 1 1 calc R . . . .
C64A C -0.1416(12) -0.3738(12) 0.6411(8) 0.047(5) Uani 1 1 d . . . . .
H64A H -0.1679 -0.3784 0.6102 0.057 Uiso 1 1 calc R . . . .
C65A C -0.0891(11) -0.3206(11) 0.6617(9) 0.043(5) Uani 1 1 d . . . . .
H65A H -0.0792 -0.2871 0.6458 0.052 Uiso 1 1 calc R . . . .
C66A C -0.0513(13) -0.3156(12) 0.7044(10) 0.051(6) Uani 1 1 d . . . . .
H66A H -0.0147 -0.2781 0.7185 0.061 Uiso 1 1 calc R . . . .
C71A C 0.2420(8) -0.4848(7) 0.8392(6) 0.019(3) Uani 1 1 d . . . . .
C72A C 0.1865(8) -0.4768(8) 0.8593(7) 0.028(3) Uani 1 1 d . . . . .
H72A H 0.1601 -0.4606 0.8418 0.033 Uiso 1 1 calc R . . . .
C73A C 0.1705(9) -0.4922(9) 0.9037(7) 0.035(4) Uani 1 1 d . . . . .
H73A H 0.1327 -0.4867 0.9166 0.041 Uiso 1 1 calc R . . . .
C74A C 0.2083(11) -0.5159(8) 0.9308(7) 0.037(5) Uani 1 1 d . . . . .
H74A H 0.1979 -0.5252 0.9624 0.045 Uiso 1 1 calc R . . . .
C75A C 0.2633(9) -0.5256(9) 0.9087(7) 0.033(4) Uani 1 1 d . . . . .
H75A H 0.2898 -0.5427 0.9251 0.040 Uiso 1 1 calc R . . . .
C76A C 0.2776(8) -0.5104(8) 0.8642(7) 0.028(3) Uani 1 1 d . . . . .
H76A H 0.3139 -0.5178 0.8499 0.034 Uiso 1 1 calc R . . . .
C81A C 0.3437(7) -0.4560(7) 0.7785(6) 0.020(3) Uani 1 1 d . . . . .
C82A C 0.3943(9) -0.3999(9) 0.8037(8) 0.036(4) Uani 1 1 d . . . . .
H82A H 0.3854 -0.3625 0.8210 0.043 Uiso 1 1 calc R . . . .
C83A C 0.4582(9) -0.3983(10) 0.8039(9) 0.042(5) Uani 1 1 d . . . . .
H83A H 0.4921 -0.3601 0.8223 0.051 Uiso 1 1 calc R . . . .
C84A C 0.4729(9) -0.4511(10) 0.7779(9) 0.039(4) Uani 1 1 d . . . . .
H84A H 0.5166 -0.4493 0.7783 0.047 Uiso 1 1 calc R . . . .
C85A C 0.4241(9) -0.5063(9) 0.7515(8) 0.035(4) Uani 1 1 d . . . . .
H85A H 0.4344 -0.5424 0.7329 0.041 Uiso 1 1 calc R . . . .
C86A C 0.3587(8) -0.5109(8) 0.7512(7) 0.027(3) Uani 1 1 d . . . . .
H86A H 0.3253 -0.5498 0.7333 0.033 Uiso 1 1 calc R . . . .
C91A C 0.2151(9) -0.5246(8) 0.7279(7) 0.026(3) Uani 1 1 d . . . . .
C92A C 0.1699(9) -0.5806(8) 0.7328(7) 0.028(3) Uani 1 1 d . . . . .
H92A H 0.1631 -0.5862 0.7661 0.034 Uiso 1 1 calc R . . . .
C93A C 0.1338(10) -0.6296(8) 0.6854(9) 0.040(5) Uani 1 1 d . . . . .
H93A H 0.1046 -0.6682 0.6888 0.048 Uiso 1 1 calc R . . . .
C94A C 0.1389(9) -0.6240(8) 0.6389(7) 0.031(4) Uani 1 1 d . . . . .
H94A H 0.1140 -0.6572 0.6089 0.037 Uiso 1 1 calc R . . . .
C95A C 0.1828(9) -0.5666(9) 0.6342(7) 0.033(4) Uani 1 1 d . . . . .
H95A H 0.1867 -0.5620 0.6002 0.039 Uiso 1 1 calc R . . . .
C96A C 0.2189(8) -0.5185(7) 0.6750(6) 0.022(3) Uani 1 1 d . . . . .
H96A H 0.2469 -0.4806 0.6697 0.027 Uiso 1 1 calc R . . . .
C111 C 0.3322(8) 0.3117(7) 0.8257(7) 0.025(3) Uani 1 1 d . . . . .
C112 C 0.3754(8) 0.3668(8) 0.8198(8) 0.032(4) Uani 1 1 d . . . . .
H112 H 0.3783 0.3717 0.7858 0.039 Uiso 1 1 calc R . . . .
C113 C 0.4141(10) 0.4144(9) 0.8620(8) 0.039(4) Uani 1 1 d . . . . .
H113 H 0.4430 0.4519 0.8566 0.047 Uiso 1 1 calc R . . . .
C114 C 0.4122(9) 0.4093(9) 0.9116(8) 0.035(4) Uani 1 1 d . . . . .
H114 H 0.4400 0.4423 0.9404 0.042 Uiso 1 1 calc R . . . .
C115 C 0.3681(10) 0.3542(8) 0.9190(7) 0.032(4) Uani 1 1 d . . . . .
H115 H 0.3650 0.3508 0.9534 0.038 Uiso 1 1 calc R . . . .
C116 C 0.3293(8) 0.3049(9) 0.8770(8) 0.032(4) Uani 1 1 d . . . . .
H116 H 0.3011 0.2670 0.8823 0.038 Uiso 1 1 calc R . . . .
C121 C 0.1984(7) 0.2616(7) 0.7812(6) 0.020(3) Uani 1 1 d . . . . .
C122 C 0.1446(8) 0.2143(9) 0.7538(8) 0.035(4) Uani 1 1 d . . . . .
H122 H 0.1462 0.1752 0.7320 0.042 Uiso 1 1 calc R . . . .
C123 C 0.0863(9) 0.2258(9) 0.7589(8) 0.035(4) Uani 1 1 d . . . . .
H123 H 0.0477 0.1934 0.7398 0.042 Uiso 1 1 calc R . . . .
C124 C 0.0816(8) 0.2839(8) 0.7915(7) 0.029(4) Uani 1 1 d . . . . .
H124 H 0.0413 0.2906 0.7928 0.035 Uiso 1 1 calc R . . . .
C125 C 0.1376(9) 0.3304(8) 0.8212(7) 0.030(4) Uani 1 1 d . . . . .
H125 H 0.1360 0.3681 0.8453 0.036 Uiso 1 1 calc R . . . .
C126 C 0.1966(9) 0.3202(8) 0.8147(7) 0.028(3) Uani 1 1 d . . . . .
H126 H 0.2357 0.3526 0.8329 0.033 Uiso 1 1 calc R . . . .
C131 C 0.2980(8) 0.2704(8) 0.7147(6) 0.028(4) Uani 1 1 d . . . . .
C132 C 0.3408(10) 0.2428(8) 0.6859(7) 0.033(4) Uani 1 1 d . . . . .
H132 H 0.3546 0.2118 0.6957 0.040 Uiso 1 1 calc R . . . .
C133 C 0.3606(10) 0.2628(10) 0.6445(8) 0.038(4) Uani 1 1 d . . . . .
H133 H 0.3903 0.2465 0.6260 0.045 Uiso 1 1 calc R . . . .
C134 C 0.3391(12) 0.3067(10) 0.6278(8) 0.041(5) Uani 1 1 d . . . . .
H134 H 0.3536 0.3191 0.5982 0.049 Uiso 1 1 calc R . . . .
C135 C 0.2976(10) 0.3312(7) 0.6540(6) 0.030(4) Uani 1 1 d . . . . .
H135 H 0.2839 0.3615 0.6427 0.036 Uiso 1 1 calc R . . . .
C136 C 0.2739(8) 0.3129(8) 0.6978(8) 0.029(4) Uani 1 1 d . . . . .
H136 H 0.2431 0.3287 0.7150 0.035 Uiso 1 1 calc R . . . .
C211 C 0.4923(11) 0.1450(13) 0.6814(9) 0.049(4) Uani 1 1 d . U . . .
C212 C 0.5091(13) 0.1019(14) 0.6423(10) 0.061(5) Uani 1 1 d . U . . .
H212 H 0.5108 0.0629 0.6467 0.073 Uiso 1 1 calc R . . . .
C213 C 0.5234(14) 0.1178(15) 0.5958(11) 0.067(5) Uani 1 1 d . U . . .
H213 H 0.5344 0.0885 0.5687 0.081 Uiso 1 1 calc R . . . .
C214 C 0.5220(13) 0.1750(15) 0.5883(10) 0.064(5) Uani 1 1 d . U . . .
H214 H 0.5309 0.1842 0.5564 0.077 Uiso 1 1 calc R . . . .
C215 C 0.5075(13) 0.2174(15) 0.6274(10) 0.060(4) Uani 1 1 d . U . . .
H215 H 0.5079 0.2573 0.6236 0.072 Uiso 1 1 calc R . . . .
C216 C 0.4920(11) 0.2016(13) 0.6735(9) 0.051(4) Uani 1 1 d . U . . .
H216 H 0.4809 0.2311 0.7002 0.061 Uiso 1 1 calc R . . . .
C221 C 0.5255(8) 0.0801(8) 0.7510(7) 0.029(4) Uani 1 1 d . . . . .
C222 C 0.4978(10) 0.0240(10) 0.7647(8) 0.039(4) Uani 1 1 d . . . . .
H222 H 0.4537 0.0116 0.7695 0.046 Uiso 1 1 calc R . . . .
C223 C 0.5325(10) -0.0123(10) 0.7712(10) 0.045(5) Uani 1 1 d . . . . .
H223 H 0.5139 -0.0489 0.7824 0.053 Uiso 1 1 calc R . . . .
C224 C 0.5987(12) 0.0043(13) 0.7609(12) 0.060(7) Uani 1 1 d . . . . .
H224 H 0.6235 -0.0219 0.7641 0.072 Uiso 1 1 calc R . . . .
C225 C 0.6247(10) 0.0585(11) 0.7466(13) 0.062(8) Uani 1 1 d . . . . .
H225 H 0.6683 0.0705 0.7405 0.075 Uiso 1 1 calc R . . . .
C226 C 0.5888(10) 0.0957(10) 0.7410(10) 0.046(5) Uani 1 1 d . . . . .
H226 H 0.6074 0.1326 0.7302 0.056 Uiso 1 1 calc R . . . .
C231 C 0.5092(8) 0.2064(8) 0.7904(7) 0.026(3) Uani 1 1 d . . . . .
C232 C 0.5741(8) 0.2432(9) 0.7954(9) 0.035(4) Uani 1 1 d . . . . .
H232 H 0.6025 0.2263 0.7757 0.042 Uiso 1 1 calc R . . . .
C233 C 0.5962(9) 0.3035(9) 0.8285(10) 0.043(5) Uani 1 1 d . . . . .
H233 H 0.6403 0.3283 0.8313 0.052 Uiso 1 1 calc R . . . .
C234 C 0.5576(12) 0.3299(9) 0.8581(10) 0.046(5) Uani 1 1 d . . . . .
H234 H 0.5751 0.3727 0.8800 0.055 Uiso 1 1 calc R . . . .
C235 C 0.4911(10) 0.2941(8) 0.8567(7) 0.033(4) Uani 1 1 d . . . . .
H235 H 0.4636 0.3106 0.8779 0.039 Uiso 1 1 calc R . . . .
C236 C 0.4696(8) 0.2315(8) 0.8206(7) 0.026(3) Uani 1 1 d . . . . .
H236 H 0.4257 0.2058 0.8173 0.032 Uiso 1 1 calc R . . . .
C311 C 0.2137(7) 0.1190(7) 0.9903(6) 0.018(3) Uani 1 1 d . . . . .
C312 C 0.1882(8) 0.0514(8) 0.9661(8) 0.034(4) Uani 1 1 d . . . . .
H312 H 0.1936 0.0331 0.9312 0.041 Uiso 1 1 calc R . . . .
C313 C 0.1551(9) 0.0134(7) 0.9956(7) 0.028(3) Uani 1 1 d . . . . .
H313 H 0.1369 -0.0315 0.9803 0.033 Uiso 1 1 calc R . . . .
C314 C 0.1483(7) 0.0391(8) 1.0454(7) 0.024(3) Uani 1 1 d . . . . .
H314 H 0.1263 0.0120 1.0647 0.029 Uiso 1 1 calc R . . . .
C315 C 0.1733(9) 0.1054(9) 1.0691(7) 0.031(4) Uani 1 1 d . . . . .
H315 H 0.1684 0.1227 1.1043 0.037 Uiso 1 1 calc R . . . .
C316 C 0.2050(7) 0.1454(8) 1.0412(6) 0.024(3) Uani 1 1 d . . . . .
H316 H 0.2206 0.1904 1.0566 0.028 Uiso 1 1 calc R . . . .
C321 C 0.2275(7) 0.2291(7) 0.9562(7) 0.024(3) Uani 1 1 d . . . . .
C322 C 0.1780(7) 0.2239(8) 0.9202(7) 0.024(3) Uani 1 1 d . . . . .
H322 H 0.1618 0.1868 0.8910 0.028 Uiso 1 1 calc R . . . .
C323 C 0.1508(8) 0.2733(8) 0.9260(8) 0.030(4) Uani 1 1 d . . . . .
H323 H 0.1150 0.2677 0.9019 0.036 Uiso 1 1 calc R . . . .
C324 C 0.1750(10) 0.3265(9) 0.9646(8) 0.035(4) Uani 1 1 d . . . . .
H324 H 0.1584 0.3602 0.9660 0.041 Uiso 1 1 calc R . . . .
C325 C 0.2241(10) 0.3352(8) 1.0035(7) 0.034(4) Uani 1 1 d . . . . .
H325 H 0.2381 0.3729 1.0323 0.041 Uiso 1 1 calc R . . . .
C326 C 0.2533(8) 0.2872(7) 0.9999(6) 0.024(3) Uani 1 1 d . . . . .
H326 H 0.2881 0.2929 1.0251 0.028 Uiso 1 1 calc R . . . .
C331 C 0.3415(7) 0.2014(7) 0.9810(6) 0.019(3) Uani 1 1 d . . . . .
C332 C 0.3901(8) 0.2115(8) 0.9482(7) 0.028(3) Uani 1 1 d . . . . .
H332 H 0.3787 0.2004 0.9114 0.033 Uiso 1 1 calc R . . . .
C333 C 0.4547(8) 0.2378(9) 0.9706(8) 0.031(4) Uani 1 1 d . . . . .
H333 H 0.4871 0.2441 0.9487 0.037 Uiso 1 1 calc R . . . .
C334 C 0.4727(9) 0.2548(8) 1.0229(7) 0.030(4) Uani 1 1 d . . . . .
H334 H 0.5170 0.2738 1.0372 0.037 Uiso 1 1 calc R . . . .
C335 C 0.4259(8) 0.2442(8) 1.0558(7) 0.029(3) Uani 1 1 d . . . . .
H335 H 0.4378 0.2555 1.0925 0.034 Uiso 1 1 calc R . . . .
C336 C 0.3602(8) 0.2161(7) 1.0330(7) 0.025(3) Uani 1 1 d . . . . .
H336 H 0.3281 0.2074 1.0550 0.030 Uiso 1 1 calc R . . . .
C411 C 0.1083(9) 0.1061(8) 0.6244(7) 0.0282(15) Uani 1 1 d . U . . .
C412 C 0.1688(9) 0.1248(8) 0.6114(7) 0.0285(15) Uani 1 1 d . U . . .
H412 H 0.1971 0.1016 0.6134 0.034 Uiso 1 1 calc R . . . .
C413 C 0.1879(9) 0.1815(8) 0.5944(7) 0.0289(15) Uani 1 1 d . U . . .
H413 H 0.2294 0.1954 0.5841 0.035 Uiso 1 1 calc R . . . .
C414 C 0.1473(9) 0.2155(8) 0.5928(7) 0.0289(15) Uani 1 1 d . U . . .
H414 H 0.1607 0.2526 0.5813 0.035 Uiso 1 1 calc R . . . .
C415 C 0.0867(9) 0.1963(8) 0.6077(7) 0.0287(15) Uani 1 1 d . U . . .
H415 H 0.0593 0.2208 0.6073 0.034 Uiso 1 1 calc R . . . .
C416 C 0.0660(9) 0.1413(8) 0.6234(7) 0.0284(15) Uani 1 1 d . U . . .
H416 H 0.0242 0.1275 0.6332 0.034 Uiso 1 1 calc R . . . .
C421 C 0.0066(8) 0.0257(8) 0.6640(7) 0.027(3) Uani 1 1 d . . . . .
C422 C 0.0018(8) 0.0575(7) 0.7152(6) 0.021(3) Uani 1 1 d . . . . .
H422 H 0.0397 0.0797 0.7400 0.026 Uiso 1 1 calc R . . . .
C423 C -0.0569(11) 0.0570(11) 0.7299(9) 0.043(5) Uani 1 1 d . . . . .
H423 H -0.0595 0.0806 0.7641 0.052 Uiso 1 1 calc R . . . .
C424 C -0.1121(11) 0.0222(13) 0.6949(12) 0.056(6) Uani 1 1 d . . . . .
H424 H -0.1528 0.0205 0.7057 0.068 Uiso 1 1 calc R . . . .
C425 C -0.1094(9) -0.0106(10) 0.6440(9) 0.042(5) Uani 1 1 d . . . . .
H425 H -0.1480 -0.0346 0.6203 0.050 Uiso 1 1 calc R . . . .
C426 C -0.0513(9) -0.0082(10) 0.6284(8) 0.035(4) Uani 1 1 d . . . . .
H426 H -0.0494 -0.0294 0.5933 0.042 Uiso 1 1 calc R . . . .
C431 C 0.0737(10) -0.0280(8) 0.5848(7) 0.033(4) Uani 1 1 d . . . . .
C432 C 0.0757(9) -0.0873(8) 0.5855(8) 0.031(4) Uani 1 1 d . . . . .
H432 H 0.0835 -0.0941 0.6183 0.037 Uiso 1 1 calc R . . . .
C433 C 0.0671(12) -0.1357(10) 0.5415(8) 0.045(5) Uani 1 1 d . . . . .
H433 H 0.0679 -0.1758 0.5439 0.054 Uiso 1 1 calc R . . . .
C434 C 0.0568(11) -0.1272(10) 0.4922(9) 0.047(6) Uani 1 1 d . . . . .
H434 H 0.0515 -0.1608 0.4611 0.057 Uiso 1 1 calc R . . . .
C435 C 0.0547(11) -0.0680(10) 0.4900(7) 0.038(4) Uani 1 1 d . . . . .
H435 H 0.0483 -0.0611 0.4571 0.046 Uiso 1 1 calc R . . . .
C436 C 0.0617(9) -0.0195(9) 0.5349(7) 0.032(4) Uani 1 1 d . . . . .
H436 H 0.0586 0.0199 0.5327 0.039 Uiso 1 1 calc R . . . .
C511 C 0.0310(8) -0.0761(8) 0.8795(7) 0.0265(14) Uani 1 1 d . U . . .
C512 C 0.0591(8) -0.1256(8) 0.8720(7) 0.0264(14) Uani 1 1 d . U . . .
H512 H 0.0785 -0.1357 0.8416 0.032 Uiso 1 1 calc R . . . .
C513 C 0.0587(8) -0.1590(8) 0.9081(7) 0.0263(14) Uani 1 1 d . U . . .
H513 H 0.0788 -0.1906 0.9031 0.032 Uiso 1 1 calc R . . . .
C514 C 0.0279(8) -0.1451(8) 0.9525(7) 0.0263(14) Uani 1 1 d . U . . .
H514 H 0.0261 -0.1682 0.9772 0.032 Uiso 1 1 calc R . . . .
C515 C 0.0001(8) -0.0970(8) 0.9597(7) 0.0264(14) Uani 1 1 d . U . . .
H515 H -0.0199 -0.0872 0.9899 0.032 Uiso 1 1 calc R . . . .
C516 C 0.0012(8) -0.0641(8) 0.9241(7) 0.0266(14) Uani 1 1 d . U . . .
H516 H -0.0187 -0.0324 0.9297 0.032 Uiso 1 1 calc R . . . .
C521 C -0.0244(7) -0.0957(7) 0.7744(6) 0.020(3) Uani 1 1 d . U . . .
C522 C -0.0804(8) -0.1391(8) 0.7833(7) 0.029(3) Uani 1 1 d . U . . .
H522 H -0.0870 -0.1408 0.8177 0.035 Uiso 1 1 calc R . . . .
C523 C -0.1261(10) -0.1796(10) 0.7405(8) 0.041(4) Uani 1 1 d . U . . .
H523 H -0.1650 -0.2084 0.7458 0.049 Uiso 1 1 calc R . . . .
C524 C -0.1150(9) -0.1783(9) 0.6895(8) 0.039(3) Uani 1 1 d . U . . .
H524 H -0.1460 -0.2062 0.6603 0.046 Uiso 1 1 calc R . . . .
C525 C -0.0581(9) -0.1356(9) 0.6826(8) 0.037(3) Uani 1 1 d . U . . .
H525 H -0.0500 -0.1344 0.6484 0.044 Uiso 1 1 calc R . . . .
C526 C -0.0135(8) -0.0951(8) 0.7248(7) 0.030(3) Uani 1 1 d . U . . .
H526 H 0.0254 -0.0663 0.7195 0.036 Uiso 1 1 calc R . . . .
C531 C -0.0014(7) 0.0235(8) 0.8546(6) 0.023(3) Uani 1 1 d . . . . .
C532 C -0.0676(8) 0.0150(10) 0.8428(7) 0.030(4) Uani 1 1 d . . . . .
H532 H -0.0957 -0.0243 0.8199 0.037 Uiso 1 1 calc R . . . .
C533 C -0.0914(8) 0.0628(9) 0.8638(7) 0.027(3) Uani 1 1 d . . . . .
H533 H -0.1357 0.0562 0.8546 0.032 Uiso 1 1 calc R . . . .
C534 C -0.0526(9) 0.1204(9) 0.8980(8) 0.035(4) Uani 1 1 d . . . . .
H534 H -0.0702 0.1527 0.9127 0.042 Uiso 1 1 calc R . . . .
C535 C 0.0125(9) 0.1304(10) 0.9105(9) 0.039(4) Uani 1 1 d . . . . .
H535 H 0.0397 0.1700 0.9336 0.046 Uiso 1 1 calc R . . . .
C536 C 0.0387(9) 0.0814(8) 0.8889(7) 0.032(4) Uani 1 1 d . . . . .
H536 H 0.0831 0.0883 0.8978 0.038 Uiso 1 1 calc R . . . .
C611 C 0.3992(8) -0.0532(8) 0.8987(7) 0.0249(14) Uani 1 1 d . U . . .
C612 C 0.3945(8) -0.0933(8) 0.8481(7) 0.0251(14) Uani 1 1 d . U . . .
H612 H 0.4011 -0.0750 0.8201 0.030 Uiso 1 1 calc R . . . .
C613 C 0.3804(8) -0.1587(8) 0.8377(7) 0.0255(14) Uani 1 1 d . U . . .
H613 H 0.3775 -0.1849 0.8032 0.031 Uiso 1 1 calc R . . . .
C614 C 0.3710(8) -0.1843(8) 0.8781(7) 0.0255(14) Uani 1 1 d . U . . .
H614 H 0.3617 -0.2290 0.8714 0.031 Uiso 1 1 calc R . . . .
C615 C 0.3747(8) -0.1469(8) 0.9292(7) 0.0254(14) Uani 1 1 d . U . . .
H615 H 0.3671 -0.1655 0.9569 0.030 Uiso 1 1 calc R . . . .
C616 C 0.3896(8) -0.0818(8) 0.9381(7) 0.0250(14) Uani 1 1 d . U . . .
H616 H 0.3935 -0.0557 0.9728 0.030 Uiso 1 1 calc R . . . .
C621 C 0.4057(7) 0.0621(7) 0.9760(6) 0.021(3) Uani 1 1 d . . . . .
C622 C 0.3431(7) 0.0518(8) 0.9891(7) 0.025(3) Uani 1 1 d . . . . .
H622 H 0.3069 0.0341 0.9624 0.030 Uiso 1 1 calc R . . . .
C623 C 0.3340(8) 0.0677(8) 1.0413(6) 0.026(3) Uani 1 1 d . . . . .
H623 H 0.2917 0.0575 1.0504 0.031 Uiso 1 1 calc R . . . .
C624 C 0.3856(10) 0.0977(9) 1.0787(7) 0.034(4) Uani 1 1 d . . . . .
H624 H 0.3791 0.1115 1.1140 0.041 Uiso 1 1 calc R . . . .
C625 C 0.4490(9) 0.1092(8) 1.0669(7) 0.029(3) Uani 1 1 d . . . . .
H625 H 0.4848 0.1288 1.0940 0.034 Uiso 1 1 calc R . . . .
C626 C 0.4587(7) 0.0918(8) 1.0155(6) 0.025(3) Uani 1 1 d . . . . .
H626 H 0.5012 0.0999 1.0070 0.030 Uiso 1 1 calc R . . . .
C631 C 0.5003(7) 0.0637(7) 0.9037(6) 0.021(3) Uani 1 1 d . . . . .
C632 C 0.5211(8) 0.1177(8) 0.8865(7) 0.028(4) Uani 1 1 d . . . . .
H632 H 0.4905 0.1357 0.8773 0.034 Uiso 1 1 calc R . . . .
C633 C 0.5861(8) 0.1459(9) 0.8827(8) 0.035(4) Uani 1 1 d . . . . .
H633 H 0.6008 0.1835 0.8721 0.042 Uiso 1 1 calc R . . . .
C634 C 0.6293(7) 0.1157(9) 0.8953(7) 0.030(4) Uani 1 1 d . . . . .
H634 H 0.6735 0.1326 0.8918 0.036 Uiso 1 1 calc R . . . .
C635 C 0.6090(8) 0.0627(10) 0.9125(7) 0.031(4) Uani 1 1 d . . . . .
H635 H 0.6396 0.0449 0.9220 0.038 Uiso 1 1 calc R . . . .
C636 C 0.5443(8) 0.0346(9) 0.9164(7) 0.027(3) Uani 1 1 d . . . . .
H636 H 0.5302 -0.0029 0.9273 0.033 Uiso 1 1 calc R . . . .
C711 C 0.2903(13) 0.0164(11) 0.5524(9) 0.051(2) Uani 1 1 d . U . . .
C712 C 0.3431(13) 0.0716(11) 0.5589(9) 0.051(2) Uani 1 1 d . U . . .
H712 H 0.3813 0.0792 0.5812 0.061 Uiso 1 1 calc R . . . .
C713 C 0.3404(13) 0.1159(11) 0.5326(9) 0.051(2) Uani 1 1 d . U . . .
H713 H 0.3773 0.1519 0.5349 0.061 Uiso 1 1 calc R . . . .
C714 C 0.2830(13) 0.1062(11) 0.5035(9) 0.051(2) Uani 1 1 d . U . . .
H714 H 0.2798 0.1375 0.4875 0.061 Uiso 1 1 calc R . . . .
C715 C 0.2285(13) 0.0504(11) 0.4969(9) 0.051(2) Uani 1 1 d . U . . .
H715 H 0.1899 0.0427 0.4750 0.061 Uiso 1 1 calc R . . . .
C716 C 0.2336(13) 0.0074(11) 0.5235(9) 0.051(2) Uani 1 1 d . U . . .
H716 H 0.1970 -0.0288 0.5215 0.061 Uiso 1 1 calc R . . . .
C721 C 0.2442(10) -0.1148(8) 0.5515(7) 0.033(3) Uani 1 1 d . U . . .
C722 C 0.2413(12) -0.1351(9) 0.4957(7) 0.041(4) Uani 1 1 d . U . . .
H722 H 0.2632 -0.1058 0.4781 0.050 Uiso 1 1 calc R . . . .
C723 C 0.2069(13) -0.1971(10) 0.4683(8) 0.048(4) Uani 1 1 d . U . . .
H723 H 0.2060 -0.2114 0.4316 0.058 Uiso 1 1 calc R . . . .
C724 C 0.1714(13) -0.2411(11) 0.4959(9) 0.050(4) Uani 1 1 d . U . . .
H724 H 0.1456 -0.2834 0.4765 0.061 Uiso 1 1 calc R . . . .
C725 C 0.1747(11) -0.2226(9) 0.5484(9) 0.043(4) Uani 1 1 d . U . . .
H725 H 0.1533 -0.2524 0.5658 0.052 Uiso 1 1 calc R . . . .
C726 C 0.2109(10) -0.1578(8) 0.5778(8) 0.036(3) Uani 1 1 d . U . . .
H726 H 0.2122 -0.1440 0.6146 0.043 Uiso 1 1 calc R . . . .
C731 C 0.3729(10) -0.0428(9) 0.5928(9) 0.040(5) Uani 1 1 d . . . . .
C732 C 0.4006(9) -0.0575(8) 0.6344(8) 0.032(4) Uani 1 1 d . . . . .
H732 H 0.3800 -0.0568 0.6647 0.039 Uiso 1 1 calc R . . . .
C733 C 0.4560(11) -0.0726(12) 0.6329(9) 0.046(5) Uani 1 1 d . . . . .
H733 H 0.4720 -0.0828 0.6618 0.055 Uiso 1 1 calc R . . . .
C734 C 0.4896(11) -0.0734(12) 0.5896(9) 0.048(5) Uani 1 1 d . . . . .
H734 H 0.5273 -0.0850 0.5883 0.057 Uiso 1 1 calc R . . . .
C735 C 0.4658(12) -0.0569(13) 0.5496(11) 0.057(6) Uani 1 1 d . . . . .
H735 H 0.4890 -0.0544 0.5209 0.068 Uiso 1 1 calc R . . . .
C736 C 0.4090(11) -0.0434(11) 0.5496(10) 0.050(5) Uani 1 1 d . . . . .
H736 H 0.3932 -0.0343 0.5200 0.060 Uiso 1 1 calc R . . . .
C811 C 0.0517(9) -0.3568(8) 0.5521(6) 0.027(3) Uani 1 1 d . U . . .
C812 C 0.0357(8) -0.3809(8) 0.4983(6) 0.026(3) Uani 1 1 d . U . . .
H812 H 0.0535 -0.4113 0.4798 0.031 Uiso 1 1 calc R . . . .
C813 C -0.0055(9) -0.3618(9) 0.4708(7) 0.032(3) Uani 1 1 d . U . . .
H813 H -0.0154 -0.3783 0.4339 0.039 Uiso 1 1 calc R . . . .
C814 C -0.0329(10) -0.3166(9) 0.4992(7) 0.035(3) Uani 1 1 d . U . . .
H814 H -0.0616 -0.3033 0.4811 0.042 Uiso 1 1 calc R . . . .
C815 C -0.0177(10) -0.2927(10) 0.5526(7) 0.035(3) Uani 1 1 d . U . . .
H815 H -0.0364 -0.2632 0.5714 0.041 Uiso 1 1 calc R . . . .
C816 C 0.0249(9) -0.3114(9) 0.5788(6) 0.029(3) Uani 1 1 d . U . . .
H816 H 0.0363 -0.2934 0.6155 0.035 Uiso 1 1 calc R . . . .
C821 C 0.1447(7) -0.4230(8) 0.5426(7) 0.025(3) Uani 1 1 d . . . . .
C822 C 0.1948(9) -0.3871(9) 0.5234(7) 0.031(4) Uani 1 1 d . . . . .
H822 H 0.2068 -0.3419 0.5339 0.037 Uiso 1 1 calc R . . . .
C823 C 0.2288(10) -0.4178(10) 0.4878(8) 0.040(5) Uani 1 1 d . . . . .
H823 H 0.2624 -0.3936 0.4731 0.048 Uiso 1 1 calc R . . . .
C824 C 0.2117(9) -0.4845(9) 0.4745(8) 0.037(4) Uani 1 1 d . . . . .
H824 H 0.2352 -0.5053 0.4517 0.045 Uiso 1 1 calc R . . . .
C825 C 0.1621(10) -0.5199(9) 0.4939(7) 0.034(4) Uani 1 1 d . . . . .
H825 H 0.1507 -0.5651 0.4844 0.041 Uiso 1 1 calc R . . . .
C826 C 0.1282(8) -0.4897(8) 0.5275(7) 0.030(4) Uani 1 1 d . . . . .
H826 H 0.0933 -0.5145 0.5406 0.036 Uiso 1 1 calc R . . . .
C831 C 0.0511(8) -0.4412(8) 0.6141(6) 0.026(3) Uani 1 1 d . . . . .
C832 C -0.0160(9) -0.4641(9) 0.6005(8) 0.034(4) Uani 1 1 d . . . . .
H832 H -0.0360 -0.4479 0.5777 0.041 Uiso 1 1 calc R . . . .
C833 C -0.0529(10) -0.5110(9) 0.6208(8) 0.036(4) Uani 1 1 d . . . . .
H833 H -0.0986 -0.5257 0.6129 0.044 Uiso 1 1 calc R . . . .
C834 C -0.0232(10) -0.5374(7) 0.6533(7) 0.033(4) Uani 1 1 d . . . . .
H834 H -0.0485 -0.5702 0.6663 0.039 Uiso 1 1 calc R . . . .
C835 C 0.0433(11) -0.5141(9) 0.6656(9) 0.041(5) Uani 1 1 d . . . . .
H835 H 0.0637 -0.5320 0.6866 0.049 Uiso 1 1 calc R . . . .
C836 C 0.0799(10) -0.4661(9) 0.6481(7) 0.033(4) Uani 1 1 d . . . . .
H836 H 0.1253 -0.4491 0.6587 0.039 Uiso 1 1 calc R . . . .
C911 C 0.3753(10) -0.4002(8) 0.6303(7) 0.0334(16) Uani 1 1 d . U . . .
C912 C 0.4236(10) -0.4139(8) 0.6514(7) 0.0338(16) Uani 1 1 d . U . . .
H912 H 0.4556 -0.3825 0.6784 0.041 Uiso 1 1 calc R . . . .
C913 C 0.4256(10) -0.4736(8) 0.6332(7) 0.0343(16) Uani 1 1 d . U . . .
H913 H 0.4615 -0.4832 0.6452 0.041 Uiso 1 1 calc R . . . .
C914 C 0.3758(10) -0.5212(9) 0.5969(7) 0.0342(16) Uani 1 1 d . U . . .
H914 H 0.3768 -0.5635 0.5856 0.041 Uiso 1 1 calc R . . . .
C915 C 0.3261(10) -0.5073(9) 0.5777(7) 0.0342(16) Uani 1 1 d . U . . .
H915 H 0.2923 -0.5397 0.5527 0.041 Uiso 1 1 calc R . . . .
C916 C 0.3240(10) -0.4456(8) 0.5944(7) 0.0338(16) Uani 1 1 d . U . . .
H916 H 0.2891 -0.4351 0.5818 0.041 Uiso 1 1 calc R . . . .
C921 C 0.4459(8) -0.2665(9) 0.6942(7) 0.028(3) Uani 1 1 d . . . . .
C922 C 0.4955(10) -0.2283(11) 0.6747(9) 0.050(6) Uani 1 1 d . . . . .
H922 H 0.4903 -0.2324 0.6385 0.060 Uiso 1 1 calc R . . . .
C923 C 0.5502(11) -0.1861(13) 0.7045(11) 0.063(7) Uani 1 1 d . . . . .
H923 H 0.5813 -0.1576 0.6910 0.075 Uiso 1 1 calc R . . . .
C924 C 0.5594(10) -0.1862(13) 0.7587(9) 0.053(6) Uani 1 1 d . . . . .
H924 H 0.5991 -0.1598 0.7803 0.064 Uiso 1 1 calc R . . . .
C925 C 0.5115(10) -0.2240(12) 0.7791(8) 0.049(6) Uani 1 1 d . . . . .
H925 H 0.5174 -0.2233 0.8146 0.059 Uiso 1 1 calc R . . . .
C926 C 0.4543(9) -0.2631(10) 0.7464(7) 0.035(4) Uani 1 1 d . . . . .
H926 H 0.4202 -0.2881 0.7602 0.042 Uiso 1 1 calc R . . . .
C931 C 0.3676(8) -0.2933(9) 0.5951(7) 0.034(4) Uani 1 1 d . . . . .
C932 C 0.3416(8) -0.2480(8) 0.5924(6) 0.024(3) Uani 1 1 d . . . . .
H932 H 0.3239 -0.2299 0.6216 0.029 Uiso 1 1 calc R . . . .
C933 C 0.3397(9) -0.2263(9) 0.5467(8) 0.034(4) Uani 1 1 d . . . . .
H933 H 0.3210 -0.1947 0.5456 0.041 Uiso 1 1 calc R . . . .
C934 C 0.3659(9) -0.2528(10) 0.5052(9) 0.039(4) Uani 1 1 d . . . . .
H934 H 0.3662 -0.2389 0.4748 0.047 Uiso 1 1 calc R . . . .
C935 C 0.3926(9) -0.3010(10) 0.5073(8) 0.039(4) Uani 1 1 d . . . . .
H935 H 0.4103 -0.3195 0.4782 0.046 Uiso 1 1 calc R . . . .
C936 C 0.3930(9) -0.3209(9) 0.5515(8) 0.037(4) Uani 1 1 d . . . . .
H936 H 0.4104 -0.3534 0.5525 0.044 Uiso 1 1 calc R . . . .
Sb1 Sb 0.23183(5) 0.29942(5) 0.47216(4) 0.0291(2) Uani 1 1 d . . . . .
F1 F 0.1506(9) 0.2778(9) 0.4280(7) 0.076(5) Uiso 1 1 d . . . . .
F2 F 0.2636(11) 0.2696(10) 0.4097(9) 0.091(6) Uiso 1 1 d . . . . .
F3 F 0.3093(12) 0.3328(12) 0.5149(9) 0.103(7) Uiso 1 1 d . . . . .
F4 F 0.1955(8) 0.3336(8) 0.5289(6) 0.065(4) Uiso 1 1 d . . . . .
F5 F 0.2129(11) 0.2194(11) 0.4856(9) 0.095(6) Uiso 1 1 d . . . . .
F6 F 0.2504(8) 0.3818(8) 0.4603(7) 0.066(4) Uiso 1 1 d . . . . .
Sb2 Sb 0.31569(6) 0.28678(7) 0.18889(5) 0.0434(3) Uani 1 1 d . . . . .
F7 F 0.2356(8) 0.2268(8) 0.1916(7) 0.066(4) Uiso 1 1 d . . . . .
F8 F 0.2834(6) 0.2853(6) 0.1208(5) 0.045(3) Uiso 1 1 d . . . . .
F9 F 0.3962(9) 0.3393(9) 0.1783(7) 0.072(4) Uiso 1 1 d . . . . .
F10 F 0.3469(10) 0.2811(10) 0.2559(8) 0.083(5) Uiso 1 1 d . . . . .
F11 F 0.3385(8) 0.2144(8) 0.1547(6) 0.063(4) Uiso 1 1 d . . . . .
F12 F 0.2898(13) 0.3603(13) 0.2157(10) 0.112(8) Uiso 1 1 d . . . . .
Sb3 Sb 0.78618(7) 0.27139(7) 0.81322(5) 0.0414(3) Uani 1 1 d . . . . .
F13 F 0.7547(8) 0.3370(7) 0.8041(6) 0.060(4) Uiso 1 1 d . . . . .
F14 F 0.7219(9) 0.2510(9) 0.8569(7) 0.074(4) Uiso 1 1 d . . . . .
F15 F 0.8234(11) 0.2126(11) 0.8278(9) 0.092(6) Uiso 1 1 d . . . . .
F16 F 0.8519(8) 0.3000(8) 0.7721(6) 0.063(4) Uiso 1 1 d . . . . .
F17 F 0.8389(10) 0.3348(10) 0.8728(8) 0.085(5) Uiso 1 1 d . . . . .
F18 F 0.7274(10) 0.2135(10) 0.7509(8) 0.086(5) Uiso 1 1 d . . . . .
Cl1 Cl -0.0257(3) -0.3811(3) 1.0973(3) 0.0628(15) Uiso 1 1 d . . . . .
Cl2 Cl 0.0171(3) -0.2901(3) 1.0380(2) 0.0528(12) Uiso 1 1 d . . . . .
C1 C 0.0352(14) -0.3082(14) 1.0957(12) 0.063(7) Uiso 1 1 d . . . . .
Cl3 Cl -0.1475(3) -0.4755(3) 0.9357(2) 0.0534(13) Uiso 1 1 d D . . . .
Cl4 Cl -0.2844(6) -0.5377(6) 0.9318(5) 0.105(3) Uiso 1 1 d D . . . .
C2 C -0.2159(8) -0.5371(19) 0.9051(16) 0.16(2) Uiso 1 1 d D . . . .
Cl5 Cl -0.3591(8) 0.0563(8) 0.5960(7) 0.078(4) Uiso 0.5 1 d . . P . .
Cl6 Cl -0.2348(11) 0.0650(11) 0.6322(9) 0.100(6) Uiso 0.5 1 d . . P . .
C3 C -0.318(3) 0.013(3) 0.610(3) 0.076(17) Uiso 0.5 1 d . . P . .
Cl7 Cl -0.0848(6) 0.1752(5) 0.6651(4) 0.100(3) Uiso 1 1 d D . . . .
Cl8 Cl -0.0499(4) 0.2891(4) 0.6329(3) 0.079(2) Uiso 1 1 d D . . . .
C4 C -0.080(3) 0.2528(11) 0.6781(13) 0.137(19) Uiso 1 1 d D . . . .
Cl9 Cl 0.2692(14) 0.1065(13) 0.2999(10) 0.121(8) Uiso 0.5 1 d D . P . .
Cl10 Cl 0.2660(8) 0.0578(7) 0.1818(6) 0.069(3) Uiso 0.5 1 d D . P . .
C5 C 0.259(3) 0.110(2) 0.2376(8) 0.076(17) Uiso 0.5 1 d D . P . .
Cl11 Cl 0.5729(8) -0.2026(8) 0.5553(6) 0.073(4) Uiso 0.5 1 d . . P . .
Cl12 Cl 0.5453(9) -0.3092(9) 0.4635(7) 0.080(4) Uiso 0.5 1 d . . P . .
C6 C 0.586(4) -0.281(4) 0.529(3) 0.083(19) Uiso 0.5 1 d . . P . .
Cl13 Cl 0.3935(7) 0.4519(7) 1.0660(6) 0.066(3) Uiso 0.5 1 d . . P . .
Cl14 Cl 0.5048(6) 0.4202(6) 1.0584(5) 0.051(2) Uiso 0.5 1 d . . P . .
C7 C 0.437(3) 0.405(2) 1.076(2) 0.052(11) Uiso 0.5 1 d . . P . .
O1 O 0.5497(18) -0.4405(17) 0.5675(14) 0.056(8) Uiso 0.5 1 d . . P . .
O2 O 0.2250(14) 0.4177(14) 0.1529(12) 0.041(6) Uiso 0.5 1 d . . P . .

loop_
_atom_site_aniso_label
_atom_site_aniso_U_11
_atom_site_aniso_U_22
_atom_site_aniso_U_33
_atom_site_aniso_U_23
_atom_site_aniso_U_13
_atom_site_aniso_U_12
Au1 0.0249(3) 0.0132(3) 0.0251(3) 0.0097(2) -0.0011(2) 0.0007(2)
Au2 0.0182(3) 0.0216(3) 0.0223(3) 0.0090(2) 0.0037(2) -0.0040(2)
Au3 0.0172(3) 0.0211(3) 0.0168(3) 0.0033(2) -0.0008(2) 0.0015(2)
Au4 0.0204(3) 0.0165(3) 0.0195(3) 0.0089(2) -0.0059(2) 0.0003(2)
Au5 0.0132(3) 0.0171(3) 0.0202(3) 0.0092(2) 0.0008(2) 0.0005(2)
Au6 0.0139(2) 0.0113(2) 0.0136(3) 0.0065(2) -0.0009(2) -0.00117(19)
Au7 0.0258(3) 0.0201(3) 0.0157(3) 0.0082(2) 0.0019(2) 0.0019(2)
Au8 0.0157(3) 0.0157(3) 0.0194(3) 0.0107(2) 0.0006(2) 0.0002(2)
Au9 0.0136(3) 0.0159(3) 0.0184(3) 0.0073(2) -0.0033(2) -0.0012(2)
Au10 0.0197(3) 0.0146(3) 0.0202(3) 0.0072(2) 0.0026(2) 0.0025(2)
Au11 0.0181(3) 0.0124(3) 0.0201(3) 0.0068(2) -0.0029(2) -0.0024(2)
Au12 0.0212(3) 0.0182(3) 0.0245(3) 0.0109(2) 0.0013(2) 0.0027(2)
Au13 0.0194(3) 0.0136(3) 0.0227(3) 0.0091(2) 0.0034(2) 0.0013(2)
Au14 0.0206(3) 0.0146(3) 0.0210(3) 0.0076(2) 0.0022(2) -0.0023(2)
Au15 0.0169(3) 0.0201(3) 0.0213(3) 0.0078(2) 0.0029(2) -0.0004(2)
Au16 0.0214(3) 0.0192(3) 0.0198(3) 0.0055(2) -0.0029(2) -0.0002(2)
Au17 0.0186(3) 0.0146(3) 0.0188(3) 0.0095(2) 0.0030(2) 0.0011(2)
Au18 0.0177(3) 0.0166(3) 0.0254(3) 0.0095(2) 0.0048(2) -0.0010(2)
Au19 0.0211(3) 0.0147(3) 0.0196(3) 0.0097(2) 0.0014(2) 0.0009(2)
Au20 0.0231(3) 0.0152(3) 0.0244(3) 0.0099(2) 0.0048(2) 0.0047(2)
P1 0.0280(19) 0.0132(16) 0.0251(19) 0.0086(14) -0.0034(15) -0.0002(14)
P2 0.0217(18) 0.0231(19) 0.0227(19) 0.0067(15) 0.0073(15) -0.0018(15)
P3 0.0147(15) 0.0150(16) 0.0179(17) 0.0033(13) 0.0014(13) 0.0009(13)
P4 0.0240(18) 0.0186(17) 0.0163(17) 0.0067(14) -0.0087(14) 0.0021(14)
P5 0.0103(14) 0.0189(17) 0.0250(18) 0.0096(14) -0.0006(13) 0.0010(13)
P6 0.0160(16) 0.0173(16) 0.0190(17) 0.0098(14) -0.0038(13) 0.0000(13)
P7 0.038(2) 0.0182(18) 0.027(2) 0.0111(16) 0.0074(17) 0.0009(16)
P8 0.0215(17) 0.0188(17) 0.0188(18) 0.0025(14) -0.0040(14) 0.0018(14)
P9 0.0183(17) 0.0233(18) 0.0187(18) 0.0019(14) 0.0030(14) 0.0040(14)
P10 0.0212(17) 0.0168(16) 0.0164(17) 0.0100(14) -0.0007(13) -0.0013(14)
P11 0.0151(16) 0.0176(17) 0.0266(19) 0.0112(15) 0.0021(14) -0.0018(13)
P12 0.0270(18) 0.0175(17) 0.0217(18) 0.0091(14) 0.0055(15) 0.0054(14)
C11A 0.016(6) 0.026(8) 0.013(7) 0.006(6) -0.011(5) -0.008(6)
C12A 0.016(7) 0.014(7) 0.056(11) 0.014(7) 0.006(7) 0.001(6)
C13A 0.028(8) 0.027(8) 0.028(8) 0.004(7) 0.006(6) 0.017(7)
C14A 0.023(8) 0.024(8) 0.028(9) -0.009(6) 0.003(6) 0.006(6)
C15A 0.018(7) 0.018(7) 0.030(8) 0.005(6) -0.004(6) 0.005(6)
C16A 0.024(7) 0.031(9) 0.026(8) 0.018(7) 0.000(6) 0.007(6)
C21A 0.019(7) 0.025(8) 0.025(8) 0.007(6) -0.005(6) -0.002(6)
C22A 0.025(8) 0.024(8) 0.029(8) 0.017(7) 0.000(6) 0.009(6)
C23A 0.020(7) 0.025(8) 0.037(9) 0.020(7) 0.003(6) -0.001(6)
C24A 0.024(8) 0.021(8) 0.036(9) 0.015(7) 0.002(7) -0.004(6)
C25A 0.023(8) 0.037(9) 0.029(9) 0.015(7) -0.002(7) 0.007(7)
C26A 0.043(10) 0.016(7) 0.026(8) 0.017(6) 0.003(7) 0.003(7)
C31A 0.016(6) 0.012(6) 0.018(7) -0.005(5) -0.006(5) 0.000(5)
C32A 0.035(9) 0.020(8) 0.025(8) 0.005(6) 0.001(7) 0.002(7)
C33A 0.036(10) 0.041(10) 0.027(9) 0.010(8) -0.008(7) 0.008(8)
C34A 0.029(9) 0.037(10) 0.041(11) 0.019(8) -0.013(8) 0.007(8)
C35A 0.031(8) 0.020(7) 0.031(9) 0.004(7) 0.009(7) 0.008(6)
C36A 0.018(7) 0.022(7) 0.020(7) -0.002(6) -0.002(6) -0.005(6)
C41A 0.017(6) 0.024(7) 0.017(7) 0.007(6) 0.007(5) 0.002(6)
C42A 0.017(7) 0.042(10) 0.042(10) 0.025(8) 0.004(7) 0.015(7)
C43A 0.040(11) 0.060(14) 0.063(15) 0.036(12) 0.014(10) 0.029(10)
C44A 0.026(8) 0.025(8) 0.037(10) 0.002(7) 0.006(7) 0.008(7)
C45A 0.042(10) 0.045(11) 0.023(8) 0.020(8) 0.008(7) 0.005(8)
C46A 0.040(10) 0.053(12) 0.013(7) 0.015(8) 0.003(7) 0.015(9)
C51A 0.016(7) 0.024(8) 0.032(9) 0.007(7) -0.005(6) -0.003(6)
C52A 0.033(9) 0.036(9) 0.022(8) 0.014(7) -0.002(7) -0.003(7)
C53A 0.039(9) 0.034(9) 0.030(9) 0.014(7) 0.008(7) 0.020(8)
C54A 0.067(14) 0.015(8) 0.039(11) 0.006(7) -0.004(10) 0.002(8)
C55A 0.034(10) 0.040(11) 0.047(12) 0.018(9) 0.009(9) 0.002(8)
C56A 0.027(9) 0.028(9) 0.047(11) 0.014(8) 0.009(8) 0.000(7)
C61A 0.035(9) 0.036(10) 0.033(10) 0.014(8) 0.006(8) 0.004(8)
C62A 0.046(12) 0.049(12) 0.036(11) 0.010(9) -0.009(9) 0.014(10)
C63A 0.052(13) 0.048(12) 0.030(10) 0.003(9) -0.012(9) 0.011(10)
C64A 0.062(14) 0.059(14) 0.019(9) -0.002(9) 0.003(9) 0.030(12)
C65A 0.047(11) 0.047(12) 0.043(11) 0.023(10) 0.007(9) 0.017(10)
C66A 0.057(14) 0.045(12) 0.061(15) 0.030(11) 0.020(12) 0.018(11)
C71A 0.027(7) 0.017(7) 0.012(6) 0.001(5) 0.000(5) 0.007(6)
C72A 0.030(8) 0.018(7) 0.040(10) 0.018(7) 0.002(7) 0.008(6)
C73A 0.039(10) 0.037(10) 0.029(9) 0.018(8) 0.018(8) 0.006(8)
C74A 0.068(13) 0.015(7) 0.028(9) 0.010(7) 0.019(9) 0.008(8)
C75A 0.040(10) 0.037(10) 0.032(9) 0.023(8) 0.007(8) 0.016(8)
C76A 0.027(8) 0.022(8) 0.030(9) 0.003(7) -0.003(7) 0.007(6)
C81A 0.021(7) 0.011(6) 0.029(8) 0.011(6) 0.006(6) 0.002(5)
C82A 0.033(9) 0.029(9) 0.039(10) 0.004(8) 0.014(8) 0.007(7)
C83A 0.023(9) 0.039(10) 0.056(13) 0.011(9) -0.005(8) 0.002(8)
C84A 0.027(9) 0.037(10) 0.059(13) 0.026(9) 0.007(8) 0.009(8)
C85A 0.028(9) 0.033(9) 0.046(11) 0.016(8) 0.007(8) 0.011(7)
C86A 0.024(8) 0.021(8) 0.038(9) 0.008(7) 0.012(7) 0.010(6)
C91A 0.034(8) 0.023(8) 0.027(8) 0.007(6) 0.004(7) 0.017(7)
C92A 0.032(8) 0.017(7) 0.035(9) 0.007(7) 0.001(7) 0.009(6)
C93A 0.035(10) 0.017(8) 0.052(12) 0.005(8) -0.006(9) -0.006(7)
C94A 0.033(9) 0.026(8) 0.029(9) 0.009(7) -0.012(7) 0.006(7)
C95A 0.042(10) 0.039(10) 0.024(8) 0.002(7) 0.002(7) 0.029(8)
C96A 0.031(8) 0.010(6) 0.026(8) -0.002(6) 0.007(6) 0.012(6)
C111 0.034(8) 0.016(7) 0.027(8) 0.012(6) -0.001(7) 0.010(6)
C112 0.019(7) 0.023(8) 0.048(11) 0.020(8) -0.003(7) -0.009(6)
C113 0.038(10) 0.028(9) 0.044(11) 0.013(8) -0.002(8) 0.002(8)
C114 0.034(9) 0.031(9) 0.031(9) 0.007(7) 0.002(7) 0.000(7)
C115 0.050(11) 0.017(7) 0.021(8) 0.007(6) 0.004(7) 0.000(7)
C116 0.025(8) 0.030(9) 0.040(10) 0.020(8) 0.001(7) 0.001(7)
C121 0.018(7) 0.018(7) 0.031(8) 0.015(6) 0.001(6) 0.011(6)
C122 0.019(8) 0.028(9) 0.054(12) 0.002(8) 0.000(7) 0.013(7)
C123 0.025(8) 0.028(9) 0.039(10) 0.003(8) 0.003(7) -0.003(7)
C124 0.021(7) 0.028(8) 0.038(10) 0.020(7) 0.000(7) 0.002(6)
C125 0.036(9) 0.019(7) 0.026(8) 0.007(6) -0.001(7) -0.003(7)
C126 0.034(9) 0.016(7) 0.030(9) 0.013(6) 0.003(7) -0.001(6)
C131 0.033(8) 0.029(8) 0.011(7) 0.010(6) -0.007(6) -0.006(7)
C132 0.056(11) 0.021(8) 0.030(9) 0.006(7) 0.004(8) 0.024(8)
C133 0.035(9) 0.039(10) 0.046(11) 0.017(9) 0.004(8) 0.019(8)
C134 0.065(13) 0.036(10) 0.033(10) 0.026(8) 0.012(9) 0.018(10)
C135 0.060(11) 0.011(7) 0.018(7) 0.005(6) -0.002(7) 0.011(7)
C136 0.027(8) 0.027(8) 0.045(10) 0.023(8) 0.011(7) 0.014(7)
C211 0.040(7) 0.068(9) 0.038(7) 0.025(7) 0.014(6) 0.007(7)
C212 0.052(8) 0.069(9) 0.046(8) 0.018(8) 0.021(7) -0.004(7)
C213 0.060(8) 0.077(10) 0.046(8) 0.027(8) 0.014(7) -0.010(8)
C214 0.058(8) 0.081(10) 0.042(8) 0.038(7) 0.012(7) -0.009(8)
C215 0.054(8) 0.079(10) 0.045(8) 0.040(7) 0.011(7) 0.002(7)
C216 0.043(7) 0.076(9) 0.040(8) 0.034(7) 0.016(6) 0.012(7)
C221 0.018(7) 0.025(8) 0.039(10) 0.004(7) 0.004(7) 0.006(6)
C222 0.035(10) 0.039(10) 0.031(10) 0.003(8) 0.005(8) 0.005(8)
C223 0.029(9) 0.040(11) 0.078(16) 0.031(11) 0.018(10) 0.017(8)
C224 0.056(14) 0.074(17) 0.090(19) 0.043(15) 0.033(14) 0.059(14)
C225 0.025(10) 0.034(11) 0.13(3) 0.024(13) 0.030(13) 0.009(8)
C226 0.032(10) 0.034(10) 0.058(14) 0.005(9) 0.017(9) -0.003(8)
C231 0.027(8) 0.022(8) 0.026(8) 0.008(6) 0.005(6) 0.003(6)
C232 0.014(7) 0.031(9) 0.056(12) 0.016(9) 0.002(7) -0.002(7)
C233 0.019(8) 0.022(8) 0.079(16) 0.018(9) -0.004(9) -0.007(7)
C234 0.053(12) 0.022(9) 0.061(14) 0.017(9) 0.001(11) 0.008(9)
C235 0.045(10) 0.021(8) 0.028(9) 0.000(7) -0.003(8) 0.013(7)
C236 0.020(7) 0.032(9) 0.025(8) 0.007(7) 0.007(6) 0.008(6)
C311 0.015(6) 0.021(7) 0.016(7) 0.006(6) 0.003(5) 0.004(5)
C312 0.025(8) 0.016(8) 0.048(11) 0.000(7) -0.001(8) -0.003(6)
C313 0.035(9) 0.010(6) 0.030(9) 0.001(6) -0.007(7) 0.001(6)
C314 0.023(7) 0.023(7) 0.041(9) 0.023(7) 0.012(7) 0.015(6)
C315 0.036(9) 0.039(10) 0.020(8) 0.021(7) 0.006(7) 0.005(8)
C316 0.019(7) 0.029(8) 0.019(7) 0.006(6) -0.004(6) 0.004(6)
C321 0.017(7) 0.016(7) 0.030(8) 0.005(6) 0.005(6) -0.007(5)
C322 0.022(7) 0.032(8) 0.028(8) 0.023(7) 0.010(6) 0.011(6)
C323 0.021(7) 0.030(9) 0.051(11) 0.027(8) 0.015(7) 0.012(7)
C324 0.044(10) 0.028(9) 0.043(11) 0.021(8) 0.021(9) 0.016(8)
C325 0.058(12) 0.017(7) 0.027(9) -0.001(6) 0.008(8) 0.019(8)
C326 0.036(8) 0.013(7) 0.019(7) 0.004(6) 0.004(6) 0.005(6)
C331 0.019(7) 0.012(6) 0.027(8) 0.013(6) 0.003(6) 0.001(5)
C332 0.024(8) 0.031(8) 0.025(8) 0.010(7) 0.004(6) 0.002(7)
C333 0.018(7) 0.032(9) 0.046(11) 0.025(8) 0.011(7) 0.001(6)
C334 0.031(8) 0.027(8) 0.038(10) 0.018(7) 0.001(7) 0.009(7)
C335 0.029(8) 0.024(8) 0.024(8) 0.010(6) -0.004(7) -0.004(6)
C336 0.020(7) 0.019(7) 0.031(8) 0.015(6) 0.001(6) -0.006(6)
C411 0.032(3) 0.016(3) 0.035(4) 0.012(3) -0.004(3) 0.002(3)
C412 0.032(3) 0.016(3) 0.035(4) 0.011(3) -0.004(3) 0.002(3)
C413 0.032(3) 0.016(3) 0.035(4) 0.011(3) -0.004(3) 0.002(3)
C414 0.032(3) 0.016(3) 0.035(4) 0.011(3) -0.004(3) 0.002(3)
C415 0.032(3) 0.016(3) 0.035(4) 0.012(3) -0.004(3) 0.002(3)
C416 0.032(3) 0.016(3) 0.035(4) 0.012(3) -0.004(3) 0.002(3)
C421 0.027(8) 0.026(8) 0.029(8) 0.020(7) 0.007(7) -0.001(6)
C422 0.026(7) 0.022(7) 0.023(7) 0.016(6) -0.001(6) 0.011(6)
C423 0.053(12) 0.050(12) 0.042(11) 0.022(10) 0.012(10) 0.029(10)
C424 0.033(11) 0.064(15) 0.085(19) 0.036(14) 0.027(12) 0.020(11)
C425 0.026(9) 0.038(10) 0.054(13) 0.022(9) -0.002(8) -0.004(8)
C426 0.034(9) 0.040(10) 0.033(9) 0.022(8) -0.008(7) 0.007(8)
C431 0.047(10) 0.023(8) 0.022(8) 0.013(7) -0.007(7) -0.002(7)
C432 0.032(9) 0.022(8) 0.036(10) 0.009(7) -0.009(7) 0.007(7)
C433 0.061(13) 0.037(10) 0.035(11) 0.006(8) -0.019(10) 0.021(10)
C434 0.053(13) 0.035(10) 0.047(12) 0.005(9) -0.024(10) 0.016(9)
C435 0.056(12) 0.041(10) 0.012(7) 0.003(7) -0.010(8) 0.013(9)
C436 0.040(10) 0.036(9) 0.021(8) 0.006(7) -0.015(7) 0.019(8)
C511 0.021(3) 0.027(3) 0.028(3) 0.010(3) 0.001(3) 0.002(3)
C512 0.021(3) 0.026(3) 0.028(3) 0.010(3) 0.001(3) 0.002(3)
C513 0.021(3) 0.026(3) 0.028(3) 0.010(3) 0.001(3) 0.002(3)
C514 0.021(3) 0.026(3) 0.028(3) 0.010(3) 0.001(3) 0.002(3)
C515 0.021(3) 0.026(3) 0.028(3) 0.010(3) 0.001(3) 0.002(3)
C516 0.021(3) 0.027(3) 0.028(3) 0.010(3) 0.001(3) 0.002(3)
C521 0.014(5) 0.013(5) 0.032(6) 0.013(5) -0.001(5) -0.004(4)
C522 0.024(6) 0.021(6) 0.034(6) 0.014(5) -0.003(5) -0.009(5)
C523 0.032(6) 0.032(6) 0.043(7) 0.012(6) -0.001(6) -0.010(6)
C524 0.032(6) 0.032(6) 0.042(7) 0.013(6) -0.006(6) -0.005(6)
C525 0.031(6) 0.030(6) 0.038(7) 0.013(6) -0.006(6) -0.006(5)
C526 0.019(5) 0.028(6) 0.033(6) 0.011(5) -0.014(5) -0.007(5)
C531 0.019(7) 0.023(8) 0.022(8) 0.003(6) -0.001(6) 0.005(6)
C532 0.021(8) 0.045(10) 0.036(9) 0.028(8) 0.001(7) 0.012(7)
C533 0.024(7) 0.043(10) 0.027(8) 0.018(7) 0.011(6) 0.021(7)
C534 0.036(9) 0.032(9) 0.039(10) 0.002(8) 0.011(8) 0.020(8)
C535 0.026(9) 0.038(10) 0.051(12) 0.016(9) 0.012(8) 0.007(8)
C536 0.035(9) 0.015(7) 0.036(10) 0.004(7) 0.008(8) -0.003(7)
C611 0.024(3) 0.020(3) 0.028(3) 0.003(3) -0.005(3) 0.006(2)
C612 0.024(3) 0.020(3) 0.028(3) 0.003(3) -0.005(3) 0.006(2)
C613 0.024(3) 0.020(3) 0.028(3) 0.003(3) -0.005(3) 0.006(2)
C614 0.024(3) 0.020(3) 0.028(3) 0.003(3) -0.005(3) 0.006(2)
C615 0.024(3) 0.020(3) 0.028(3) 0.003(3) -0.005(3) 0.006(2)
C616 0.024(3) 0.020(3) 0.028(3) 0.003(3) -0.005(3) 0.006(2)
C621 0.023(7) 0.015(7) 0.026(8) 0.008(6) 0.007(6) 0.007(6)
C622 0.010(6) 0.028(8) 0.031(9) 0.006(7) 0.003(6) 0.001(6)
C623 0.027(8) 0.026(8) 0.021(8) 0.005(6) -0.005(6) 0.005(6)
C624 0.050(11) 0.037(10) 0.021(8) 0.005(7) 0.002(8) 0.025(9)
C625 0.029(8) 0.031(9) 0.025(8) 0.008(7) -0.005(7) 0.010(7)
C626 0.016(7) 0.032(8) 0.018(7) 0.011(6) -0.003(6) -0.004(6)
C631 0.018(7) 0.021(7) 0.022(7) 0.011(6) -0.003(6) 0.000(6)
C632 0.028(8) 0.018(7) 0.027(8) 0.004(6) -0.011(7) -0.004(6)
C633 0.024(8) 0.038(10) 0.044(11) 0.035(9) -0.001(7) -0.008(7)
C634 0.011(6) 0.035(9) 0.038(10) 0.013(8) -0.002(6) 0.000(6)
C635 0.019(7) 0.051(11) 0.029(9) 0.018(8) 0.003(6) 0.011(7)
C636 0.017(7) 0.034(9) 0.031(9) 0.021(7) 0.001(6) 0.001(6)
C711 0.074(6) 0.038(4) 0.038(4) 0.030(4) 0.004(4) 0.003(4)
C712 0.074(6) 0.038(4) 0.039(4) 0.029(4) 0.004(4) 0.003(4)
C713 0.074(6) 0.038(4) 0.039(4) 0.030(4) 0.004(4) 0.003(4)
C714 0.074(6) 0.038(4) 0.039(4) 0.030(4) 0.004(4) 0.003(4)
C715 0.074(6) 0.038(4) 0.039(4) 0.030(4) 0.004(4) 0.003(4)
C716 0.074(6) 0.038(4) 0.039(4) 0.029(4) 0.004(4) 0.003(4)
C721 0.050(7) 0.017(6) 0.022(6) -0.002(5) -0.002(6) 0.005(5)
C722 0.062(8) 0.027(6) 0.023(6) 0.005(5) -0.006(6) 0.000(6)
C723 0.066(8) 0.034(7) 0.030(7) 0.005(6) -0.010(7) 0.002(7)
C724 0.060(8) 0.032(7) 0.041(7) 0.002(6) -0.009(7) 0.000(6)
C725 0.049(7) 0.025(6) 0.046(7) 0.013(6) -0.007(6) 0.000(6)
C726 0.045(7) 0.021(6) 0.037(7) 0.008(5) -0.007(6) 0.007(6)
C731 0.039(10) 0.024(9) 0.053(12) 0.001(8) 0.017(9) 0.010(8)
C732 0.031(9) 0.025(8) 0.039(10) 0.007(7) 0.012(7) 0.009(7)
C733 0.036(10) 0.063(14) 0.041(11) 0.019(10) -0.004(9) 0.017(10)
C734 0.039(11) 0.055(13) 0.050(13) 0.009(10) 0.001(9) 0.022(10)
C735 0.043(12) 0.064(15) 0.057(15) 0.009(12) 0.022(11) 0.015(11)
C736 0.046(12) 0.050(13) 0.061(15) 0.026(11) 0.024(11) 0.015(10)
C811 0.034(6) 0.030(6) 0.017(6) 0.008(5) -0.001(5) 0.010(5)
C812 0.035(6) 0.027(6) 0.010(5) 0.002(5) -0.001(5) 0.005(5)
C813 0.037(6) 0.034(6) 0.017(6) 0.007(5) -0.006(5) 0.004(6)
C814 0.040(7) 0.037(6) 0.024(6) 0.010(5) -0.010(5) 0.010(6)
C815 0.043(6) 0.039(6) 0.025(6) 0.007(5) -0.003(5) 0.021(6)
C816 0.039(6) 0.034(6) 0.017(6) 0.006(5) 0.002(5) 0.020(5)
C821 0.016(7) 0.018(7) 0.039(9) 0.008(7) 0.001(6) 0.002(6)
C822 0.037(9) 0.032(9) 0.019(8) 0.007(7) 0.001(7) 0.004(7)
C823 0.034(9) 0.044(11) 0.029(9) 0.013(8) 0.001(8) -0.007(8)
C824 0.034(9) 0.023(8) 0.041(11) -0.009(7) -0.016(8) 0.007(7)
C825 0.043(10) 0.029(9) 0.026(9) 0.007(7) -0.001(7) 0.009(8)
C826 0.022(8) 0.023(8) 0.031(9) -0.005(7) -0.002(7) 0.002(6)
C831 0.028(8) 0.018(7) 0.023(8) 0.003(6) 0.001(6) -0.001(6)
C832 0.030(9) 0.030(9) 0.033(10) 0.009(7) -0.004(7) -0.001(7)
C833 0.040(10) 0.027(9) 0.033(10) 0.006(7) 0.014(8) 0.001(8)
C834 0.055(11) 0.009(6) 0.027(8) 0.007(6) 0.023(8) 0.000(7)
C835 0.054(12) 0.024(9) 0.045(11) 0.023(8) 0.006(9) 0.005(8)
C836 0.041(10) 0.030(9) 0.027(9) 0.012(7) 0.001(7) 0.010(8)
C911 0.045(4) 0.023(3) 0.032(4) 0.001(3) 0.005(3) 0.017(3)
C912 0.045(4) 0.023(3) 0.032(4) 0.001(3) 0.004(3) 0.017(3)
C913 0.046(4) 0.024(3) 0.032(4) 0.001(3) 0.004(3) 0.016(3)
C914 0.046(4) 0.024(3) 0.032(4) 0.001(3) 0.004(3) 0.016(3)
C915 0.046(4) 0.024(3) 0.032(4) 0.001(3) 0.005(3) 0.016(3)
C916 0.045(4) 0.023(3) 0.032(4) 0.001(3) 0.005(3) 0.016(3)
C921 0.018(7) 0.035(9) 0.024(8) 0.014(7) 0.001(6) -0.003(6)
C922 0.036(10) 0.052(13) 0.047(12) 0.015(10) 0.030(10) -0.009(9)
C923 0.029(10) 0.063(16) 0.071(17) 0.005(13) 0.015(11) -0.007(10)
C924 0.022(9) 0.071(16) 0.047(13) -0.006(11) -0.003(8) 0.008(10)
C925 0.031(10) 0.070(15) 0.029(10) 0.008(10) -0.020(8) 0.002(10)
C926 0.027(8) 0.045(11) 0.019(8) 0.008(7) 0.000(7) -0.007(8)
C931 0.021(8) 0.034(9) 0.030(9) 0.003(7) -0.001(7) -0.009(7)
C932 0.039(9) 0.030(8) 0.012(7) 0.017(6) 0.005(6) 0.014(7)
C933 0.034(9) 0.025(8) 0.041(10) 0.025(8) 0.002(8) -0.007(7)
C934 0.028(9) 0.048(11) 0.046(11) 0.023(9) 0.016(8) 0.009(8)
C935 0.035(9) 0.046(11) 0.045(11) 0.022(9) 0.028(9) 0.018(8)
C936 0.026(8) 0.032(9) 0.051(12) 0.022(9) 0.011(8) 0.000(7)
Sb1 0.0308(5) 0.0272(5) 0.0261(5) 0.0058(4) -0.0003(4) 0.0076(4)
Sb2 0.0254(5) 0.0572(8) 0.0325(6) 0.0032(6) 0.0055(5) 0.0017(5)
Sb3 0.0402(7) 0.0401(7) 0.0357(7) 0.0130(5) 0.0043(5) 0.0011(5)

loop_
_atom_type_symbol
_atom_type_description
_atom_type_scat_dispersion_real
_atom_type_scat_dispersion_imag
_atom_type_scat_source
C C 0.0181 0.0091 'International Tables Vol C Tables 4.2.6.8 and 6.1.1.4'
H H 0.0000 0.0000 'International Tables Vol C Tables 4.2.6.8 and 6.1.1.4'
Au Au -4.4197 7.2980 'International Tables Vol C Tables 4.2.6.8 and 6.1.1.4'
Cl Cl 0.3639 0.7018 'International Tables Vol C Tables 4.2.6.8 and 6.1.1.4'
F F 0.0727 0.0534 'International Tables Vol C Tables 4.2.6.8 and 6.1.1.4'
O O 0.0492 0.0322 'International Tables Vol C Tables 4.2.6.8 and 6.1.1.4'
P P 0.2955 0.4335 'International Tables Vol C Tables 4.2.6.8 and 6.1.1.4'
Sb Sb -0.0562 5.8946 'International Tables Vol C Tables 4.2.6.8 and 6.1.1.4'

loop_
_geom_angle_atom_site_label_1
_geom_angle_atom_site_label_2
_geom_angle_atom_site_label_3
_geom_angle
_geom_angle_site_symmetry_1
_geom_angle_site_symmetry_3
_geom_angle_publ_flag
Au3 Au1 Au2 87.53(2) . . ?
Au3 Au1 Au4 92.13(2) . . ?
Au4 Au1 Au2 93.55(2) . . ?
Au6 Au1 Au2 55.03(2) . . ?
Au6 Au1 Au3 55.91(2) . . ?
Au6 Au1 Au4 55.66(2) . . ?
P1 Au1 Au2 129.13(11) . . ?
P1 Au1 Au3 121.43(11) . . ?
P1 Au1 Au4 122.68(11) . . ?
P1 Au1 Au6 175.72(11) . . ?
Au1 Au2 Au10 108.14(2) . . ?
Au6 Au2 Au1 53.87(2) . . ?
Au6 Au2 Au7 57.81(2) . . ?
Au6 Au2 Au9 57.80(2) . . ?
Au6 Au2 Au10 54.718(19) . . ?
Au7 Au2 Au1 80.28(2) . . ?
Au7 Au2 Au9 105.59(2) . . ?
Au7 Au2 Au10 56.39(2) . . ?
Au9 Au2 Au1 89.92(2) . . ?
Au9 Au2 Au10 58.078(19) . . ?
P2 Au2 Au1 125.70(11) . . ?
P2 Au2 Au6 174.02(11) . . ?
P2 Au2 Au7 128.07(11) . . ?
P2 Au2 Au9 116.93(11) . . ?
P2 Au2 Au10 126.15(11) . . ?
Au1 Au3 Au9 91.85(2) . . ?
Au5 Au3 Au1 88.40(2) . . ?
Au5 Au3 Au9 99.82(2) . . ?
Au6 Au3 Au1 56.01(2) . . ?
Au6 Au3 Au5 58.02(2) . . ?
Au6 Au3 Au9 57.64(2) . . ?
P3 Au3 Au1 127.85(10) . . ?
P3 Au3 Au5 125.55(9) . . ?
P3 Au3 Au6 172.95(10) . . ?
P3 Au3 Au9 115.36(10) . . ?
Au5 Au4 Au1 85.54(2) . . ?
Au6 Au4 Au1 54.85(2) . . ?
Au6 Au4 Au5 56.609(19) . . ?
Au6 Au4 Au7 57.90(2) . . ?
Au6 Au4 Au11 58.64(2) . . ?
Au7 Au4 Au1 81.40(2) . . ?
Au7 Au4 Au5 107.27(2) . . ?
Au7 Au4 Au11 62.76(2) . . ?
Au11 Au4 Au1 113.47(3) . . ?
Au11 Au4 Au5 58.71(2) . . ?
P4 Au4 Au1 123.89(10) . . ?
P4 Au4 Au5 127.52(11) . . ?
P4 Au4 Au6 175.86(11) . . ?
P4 Au4 Au7 118.48(11) . . ?
P4 Au4 Au11 122.35(10) . . ?
Au3 Au5 Au4 93.18(2) . . ?
Au6 Au5 Au3 55.74(2) . . ?
Au6 Au5 Au4 55.348(19) . . ?
Au6 Au5 Au8 59.22(2) . . ?
Au6 Au5 Au11 58.28(2) . . ?
Au8 Au5 Au3 72.42(2) . . ?
Au8 Au5 Au4 107.81(2) . . ?
Au8 Au5 Au11 63.38(2) . . ?
Au11 Au5 Au3 112.47(2) . . ?
Au11 Au5 Au4 58.83(2) . . ?
P5 Au5 Au3 130.48(10) . . ?
P5 Au5 Au4 123.40(10) . . ?
P5 Au5 Au6 173.04(10) . . ?
P5 Au5 Au8 117.71(10) . . ?
P5 Au5 Au11 114.86(10) . . ?
Au1 Au6 Au2 71.10(2) . . ?
Au1 Au6 Au4 69.49(2) . . ?
Au1 Au6 Au5 99.98(3) . . ?
Au1 Au6 Au7 92.59(3) . . ?
Au1 Au6 Au8 146.53(3) . . ?
Au1 Au6 Au9 105.08(3) . . ?
Au1 Au6 Au10 141.73(3) . . ?
Au1 Au6 Au11 134.44(3) . . ?
Au2 Au6 Au5 169.04(3) . . ?
Au2 Au6 Au7 64.98(2) . . ?
Au2 Au6 Au8 121.08(3) . . ?
Au2 Au6 Au9 65.55(2) . . ?
Au2 Au6 Au10 71.57(2) . . ?
Au2 Au6 Au11 126.40(3) . . ?
Au3 Au6 Au1 68.08(2) . . ?
Au3 Au6 Au2 103.82(3) . . ?
Au3 Au6 Au4 108.55(3) . . ?
Au3 Au6 Au5 66.24(2) . . ?
Au3 Au6 Au7 160.39(3) . . ?
Au3 Au6 Au8 78.52(2) . . ?
Au3 Au6 Au9 67.19(2) . . ?
Au3 Au6 Au10 129.95(3) . . ?
Au3 Au6 Au11 128.42(3) . . ?
Au4 Au6 Au2 113.02(3) . . ?
Au4 Au6 Au5 68.04(2) . . ?
Au4 Au6 Au7 65.20(2) . . ?
Au4 Au6 Au8 121.88(3) . . ?
Au4 Au6 Au9 174.35(3) . . ?
Au4 Au6 Au10 119.18(3) . . ?
Au4 Au6 Au11 64.97(2) . . ?
Au5 Au6 Au8 63.00(2) . . ?
Au5 Au6 Au9 112.24(3) . . ?
Au5 Au6 Au10 118.02(3) . . ?
Au5 Au6 Au11 64.36(2) . . ?
Au7 Au6 Au5 123.01(3) . . ?
Au7 Au6 Au8 120.88(3) . . ?
Au7 Au6 Au9 117.48(3) . . ?
Au7 Au6 Au10 63.92(2) . . ?
Au7 Au6 Au11 67.46(2) . . ?
Au9 Au6 Au8 61.72(2) . . ?
Au9 Au6 Au11 120.48(3) . . ?
Au10 Au6 Au8 64.57(2) . . ?
Au10 Au6 Au9 65.97(2) . . ?
Au10 Au6 Au11 66.36(2) . . ?
Au11 Au6 Au8 66.85(2) . . ?
Au2 Au7 Au4 101.00(3) . . ?
Au2 Au7 Au11 109.84(3) . . ?
Au4 Au7 Au11 58.80(2) . . ?
Au6 Au7 Au2 57.21(2) . . ?
Au6 Au7 Au4 56.90(2) . . ?
Au6 Au7 Au10 58.32(2) . . ?
Au6 Au7 Au11 56.86(2) . . ?
Au10 Au7 Au2 66.49(2) . . ?
Au10 Au7 Au4 107.50(3) . . ?
Au10 Au7 Au11 60.87(2) . . ?
P7 Au7 Au2 114.56(12) . . ?
P7 Au7 Au4 131.04(13) . . ?
P7 Au7 Au6 171.19(12) . . ?
P7 Au7 Au10 116.85(12) . . ?
P7 Au7 Au11 128.84(11) . . ?
Au5 Au8 Au10 107.30(2) . . ?
Au5 Au8 Au11 59.06(2) . . ?
Au6 Au8 Au5 57.77(2) . . ?
Au6 Au8 Au9 58.53(2) . . ?
Au6 Au8 Au10 57.12(2) . . ?
Au6 Au8 Au11 56.341(19) . . ?
Au9 Au8 Au5 105.51(2) . . ?
Au9 Au8 Au10 62.17(2) . . ?
Au9 Au8 Au11 108.58(2) . . ?
Au10 Au8 Au11 60.25(2) . . ?
Au13 Au8 Au5 120.82(3) . . ?
Au13 Au8 Au6 147.59(3) . . ?
Au13 Au8 Au9 133.59(3) . . ?
Au13 Au8 Au10 98.98(3) . . ?
Au13 Au8 Au11 93.83(2) . . ?
Au2 Au9 Au3 90.70(2) . . ?
Au2 Au9 Au10 64.92(2) . . ?
Au6 Au9 Au2 56.64(2) . . ?
Au6 Au9 Au3 55.17(2) . . ?
Au6 Au9 Au8 59.75(2) . . ?
Au6 Au9 Au10 56.99(2) . . ?
Au8 Au9 Au2 111.35(2) . . ?
Au8 Au9 Au3 72.47(2) . . ?
Au8 Au9 Au10 60.83(2) . . ?
Au10 Au9 Au3 110.05(2) . . ?
P6 Au9 Au2 131.99(10) . . ?
P6 Au9 Au3 125.44(10) . . ?
P6 Au9 Au6 169.07(9) . . ?
P6 Au9 Au8 109.42(9) . . ?
P6 Au9 Au10 117.84(10) . . ?
Au6 Au10 Au2 53.713(19) . . ?
Au6 Au10 Au7 57.77(2) . . ?
Au6 Au10 Au8 58.31(2) . . ?
Au6 Au10 Au9 57.03(2) . . ?
Au6 Au10 Au11 57.16(2) . . ?
Au7 Au10 Au2 57.12(2) . . ?
Au7 Au10 Au8 110.04(3) . . ?
Au7 Au10 Au9 105.29(2) . . ?
Au7 Au10 Au11 62.08(2) . . ?
Au8 Au10 Au2 102.18(2) . . ?
Au8 Au10 Au9 57.004(19) . . ?
Au8 Au10 Au11 61.58(2) . . ?
Au9 Au10 Au2 57.003(19) . . ?
Au9 Au10 Au11 105.64(2) . . ?
Au11 Au10 Au2 103.90(2) . . ?
Au14 Au10 Au2 159.70(3) . . ?
Au14 Au10 Au6 140.62(3) . . ?
Au14 Au10 Au7 114.01(3) . . ?
Au14 Au10 Au8 98.07(2) . . ?
Au14 Au10 Au9 139.24(3) . . ?
Au14 Au10 Au11 84.38(2) . . ?
Au4 Au11 Au7 58.44(2) . . ?
Au4 Au11 Au8 106.15(2) . . ?
Au4 Au11 Au10 104.13(2) . . ?
Au5 Au11 Au4 62.46(2) . . ?
Au5 Au11 Au7 106.83(2) . . ?
Au5 Au11 Au8 57.56(2) . . ?
Au5 Au11 Au10 104.42(2) . . ?
Au6 Au11 Au4 56.395(19) . . ?
Au6 Au11 Au5 57.363(19) . . ?
Au6 Au11 Au7 55.684(19) . . ?
Au6 Au11 Au8 56.812(19) . . ?
Au6 Au11 Au10 56.48(2) . . ?
Au7 Au11 Au8 103.40(2) . . ?
Au10 Au11 Au7 57.04(2) . . ?
Au10 Au11 Au8 58.172(19) . . ?
Au12 Au11 Au4 167.10(3) . . ?
Au12 Au11 Au5 116.29(3) . . ?
Au12 Au11 Au6 135.10(3) . . ?
Au12 Au11 Au7 130.59(3) . . ?
Au12 Au11 Au8 81.74(2) . . ?
Au12 Au11 Au10 88.69(2) . . ?
Au11 Au12 Au13 98.03(3) . . ?
Au11 Au12 Au14 86.96(2) . . ?
Au11 Au12 Au16 124.07(3) . . ?
Au11 Au12 Au17 138.09(3) . . ?
Au11 Au12 Au18 141.19(3) . . ?
Au13 Au12 Au14 82.79(2) . . ?
Au13 Au12 Au18 56.07(2) . . ?
Au14 Au12 Au18 114.09(3) . . ?
Au16 Au12 Au13 116.52(3) . . ?
Au16 Au12 Au14 58.06(2) . . ?
Au16 Au12 Au18 94.53(3) . . ?
Au17 Au12 Au13 58.11(2) . . ?
Au17 Au12 Au14 58.33(2) . . ?
Au17 Au12 Au16 58.94(2) . . ?
Au17 Au12 Au18 56.43(2) . . ?
Au8 Au13 Au12 86.05(2) . . ?
Au8 Au13 Au17 127.48(3) . . ?
Au8 Au13 Au18 140.96(3) . . ?
Au8 Au13 Au19 155.89(3) . . ?
Au12 Au13 Au19 111.26(3) . . ?
Au17 Au13 Au12 60.10(2) . . ?
Au17 Au13 Au18 59.96(2) . . ?
Au17 Au13 Au19 56.42(2) . . ?
Au18 Au13 Au12 64.60(2) . . ?
Au18 Au13 Au19 63.12(2) . . ?
Au10 Au14 Au12 92.19(3) . . ?
Au10 Au14 Au15 154.28(3) . . ?
Au10 Au14 Au16 144.57(3) . . ?
Au10 Au14 Au17 127.40(3) . . ?
Au15 Au14 Au12 108.42(2) . . ?
Au16 Au14 Au12 60.45(2) . . ?
Au16 Au14 Au15 61.15(2) . . ?
Au17 Au14 Au12 59.71(2) . . ?
Au17 Au14 Au15 57.32(2) . . ?
Au17 Au14 Au16 60.23(2) . . ?
Au14 Au15 Au16 57.82(2) . . ?
Au17 Au15 Au14 59.52(2) . . ?
Au17 Au15 Au16 59.76(2) . . ?
Au17 Au15 Au20 57.41(2) . . ?
Au20 Au15 Au14 114.31(3) . . ?
Au20 Au15 Au16 102.05(3) . . ?
P9 Au15 Au14 111.72(11) . . ?
P9 Au15 Au16 121.41(11) . . ?
P9 Au15 Au17 169.87(10) . . ?
P9 Au15 Au20 128.59(11) . . ?
Au12 Au16 Au15 109.14(3) . . ?
Au14 Au16 Au12 61.49(2) . . ?
Au14 Au16 Au15 61.04(2) . . ?
Au14 Au16 Au17 59.81(2) . . ?
Au17 Au16 Au12 59.93(2) . . ?
Au17 Au16 Au15 57.17(2) . . ?
P8 Au16 Au12 124.46(11) . . ?
P8 Au16 Au14 162.63(11) . . ?
P8 Au16 Au15 123.02(11) . . ?
P8 Au16 Au17 137.48(11) . . ?
Au13 Au17 Au12 61.79(2) . . ?
Au13 Au17 Au14 86.63(2) . . ?
Au13 Au17 Au16 122.33(3) . . ?
Au14 Au17 Au12 61.96(2) . . ?
Au14 Au17 Au16 59.96(2) . . ?
Au15 Au17 Au12 115.15(3) . . ?
Au15 Au17 Au13 142.10(3) . . ?
Au15 Au17 Au14 63.15(2) . . ?
Au15 Au17 Au16 63.07(2) . . ?
Au15 Au17 Au18 156.98(3) . . ?
Au16 Au17 Au12 61.13(2) . . ?
Au18 Au17 Au12 65.27(2) . . ?
Au18 Au17 Au13 60.08(2) . . ?
Au18 Au17 Au14 126.36(3) . . ?
Au18 Au17 Au16 101.77(3) . . ?
Au19 Au17 Au12 120.29(3) . . ?
Au19 Au17 Au13 64.87(2) . . ?
Au19 Au17 Au14 137.91(3) . . ?
Au19 Au17 Au15 123.15(3) . . ?
Au19 Au17 Au16 161.92(3) . . ?
Au19 Au17 Au18 66.27(2) . . ?
Au20 Au17 Au12 165.97(3) . . ?
Au20 Au17 Au13 128.14(3) . . ?
Au20 Au17 Au14 124.22(3) . . ?
Au20 Au17 Au15 64.30(2) . . ?
Au20 Au17 Au16 109.48(3) . . ?
Au20 Au17 Au18 109.34(3) . . ?
Au20 Au17 Au19 65.03(2) . . ?
Au13 Au18 Au12 59.33(2) . . ?
Au13 Au18 Au19 61.07(2) . . ?
Au17 Au18 Au12 58.30(2) . . ?
Au17 Au18 Au13 59.96(2) . . ?
Au17 Au18 Au19 55.75(2) . . ?
Au19 Au18 Au12 105.86(2) . . ?
P11 Au18 Au12 126.43(10) . . ?
P11 Au18 Au13 152.77(11) . . ?
P11 Au18 Au17 147.27(11) . . ?
P11 Au18 Au19 127.02(10) . . ?
Au13 Au19 Au18 55.80(2) . . ?
Au17 Au19 Au13 58.71(2) . . ?
Au17 Au19 Au18 57.97(2) . . ?
Au17 Au19 Au20 57.41(2) . . ?
Au20 Au19 Au13 114.80(3) . . ?
Au20 Au19 Au18 98.38(3) . . ?
P10 Au19 Au13 119.52(10) . . ?
P10 Au19 Au17 174.78(10) . . ?
P10 Au19 Au18 125.85(10) . . ?
P10 Au19 Au20 122.85(10) . . ?
Au15 Au20 Au19 111.08(3) . . ?
Au17 Au20 Au15 58.30(2) . . ?
Au17 Au20 Au19 57.56(2) . . ?
P12 Au20 Au15 120.68(10) . . ?
P12 Au20 Au17 167.72(11) . . ?
P12 Au20 Au19 127.41(10) . . ?
C111 P1 Au1 115.4(5) . . ?
C111 P1 C121 104.2(8) . . ?
C121 P1 Au1 111.2(5) . . ?
C131 P1 Au1 115.6(6) . . ?
C131 P1 C111 104.0(8) . . ?
C131 P1 C121 105.3(8) . . ?
C211 P2 Au2 118.9(8) . . ?
C211 P2 C221 103.6(10) . . ?
C211 P2 C231 102.9(10) . . ?
C221 P2 Au2 112.0(6) . . ?
C231 P2 Au2 110.6(6) . . ?
C231 P2 C221 108.0(8) . . ?
C311 P3 Au3 112.1(5) . . ?
C321 P3 Au3 114.3(6) . . ?
C321 P3 C311 104.3(7) . . ?
C321 P3 C331 106.3(7) . . ?
C331 P3 Au3 112.0(5) . . ?
C331 P3 C311 107.4(7) . . ?
C411 P4 Au4 114.4(6) . . ?
C421 P4 Au4 114.3(6) . . ?
C421 P4 C411 105.2(8) . . ?
C431 P4 Au4 111.5(7) . . ?
C431 P4 C411 102.9(8) . . ?
C431 P4 C421 107.6(9) . . ?
C511 P5 Au5 113.4(5) . . ?
C511 P5 C521 105.1(7) . . ?
C521 P5 Au5 112.4(5) . . ?
C531 P5 Au5 115.0(5) . . ?
C531 P5 C511 103.9(8) . . ?
C531 P5 C521 106.3(7) . . ?
C611 P6 Au9 107.3(5) . . ?
C611 P6 C621 104.1(7) . . ?
C621 P6 Au9 117.5(5) . . ?
C631 P6 Au9 115.2(5) . . ?
C631 P6 C611 104.6(7) . . ?
C631 P6 C621 106.8(7) . . ?
C711 P7 Au7 114.7(9) . . ?
C721 P7 Au7 113.0(7) . . ?
C721 P7 C711 105.4(10) . . ?
C721 P7 C731 102.1(9) . . ?
C731 P7 Au7 112.8(8) . . ?
C731 P7 C711 107.8(12) . . ?
C811 P8 Au16 114.8(6) . . ?
C811 P8 C821 106.7(8) . . ?
C811 P8 C831 105.4(8) . . ?
C821 P8 Au16 113.3(5) . . ?
C831 P8 Au16 109.9(5) . . ?
C831 P8 C821 106.1(8) . . ?
C911 P9 Au15 116.0(7) . . ?
C921 P9 Au15 108.5(6) . . ?
C921 P9 C911 106.6(9) . . ?
C931 P9 Au15 114.9(6) . . ?
C931 P9 C911 103.8(9) . . ?
C931 P9 C921 106.4(8) . . ?
C11A P10 Au19 112.8(5) . . ?
C11A P10 C21A 107.2(8) . . ?
C11A P10 C31A 106.5(7) . . ?
C21A P10 Au19 111.6(5) . . ?
C31A P10 Au19 114.7(5) . . ?
C31A P10 C21A 103.3(7) . . ?
C41A P11 Au18 113.9(5) . . ?
C41A P11 C51A 105.6(8) . . ?
C41A P11 C61A 104.0(9) . . ?
C51A P11 Au18 114.8(5) . . ?
C61A P11 Au18 112.4(6) . . ?
C61A P11 C51A 105.0(9) . . ?
C71A P12 Au20 115.7(5) . . ?
C81A P12 Au20 113.4(5) . . ?
C81A P12 C71A 104.3(7) . . ?
C91A P12 Au20 111.4(6) . . ?
C91A P12 C71A 105.5(8) . . ?
C91A P12 C81A 105.7(8) . . ?
C12A C11A P10 122.8(12) . . ?
C16A C11A P10 119.0(12) . . ?
C16A C11A C12A 118.2(15) . . ?
C13A C12A C11A 119.2(15) . . ?
C14A C13A C12A 121.0(16) . . ?
C13A C14A C15A 120.3(15) . . ?
C16A C15A C14A 118.9(15) . . ?
C15A C16A C11A 122.3(16) . . ?
C22A C21A P10 116.5(13) . . ?
C22A C21A C26A 122.1(16) . . ?
C26A C21A P10 121.3(12) . . ?
C21A C22A C23A 117.8(15) . . ?
C24A C23A C22A 120.5(16) . . ?
C25A C24A C23A 120.6(16) . . ?
C24A C25A C26A 120.5(16) . . ?
C21A C26A C25A 118.4(16) . . ?
C32A C31A P10 123.1(12) . . ?
C36A C31A P10 118.4(11) . . ?
C36A C31A C32A 118.1(15) . . ?
C33A C32A C31A 120.8(17) . . ?
C32A C33A C34A 120.2(17) . . ?
C33A C34A C35A 120.1(17) . . ?
C36A C35A C34A 119.5(16) . . ?
C35A C36A C31A 121.2(15) . . ?
C42A C41A P11 122.6(13) . . ?
C42A C41A C46A 116.9(16) . . ?
C46A C41A P11 120.1(13) . . ?
C41A C42A C43A 121.0(17) . . ?
C44A C43A C42A 121.7(18) . . ?
C45A C44A C43A 116.6(17) . . ?
C44A C45A C46A 122.7(17) . . ?
C45A C46A C41A 120.8(18) . . ?
C52A C51A P11 120.6(13) . . ?
C52A C51A C56A 116.1(17) . . ?
C56A C51A P11 123.2(14) . . ?
C53A C52A C51A 121.6(17) . . ?
C54A C53A C52A 119.8(18) . . ?
C53A C54A C55A 121.0(17) . . ?
C56A C55A C54A 117.0(18) . . ?
C55A C56A C51A 124.4(19) . . ?
C62A C61A P11 121.6(16) . . ?
C62A C61A C66A 119(2) . . ?
C66A C61A P11 119.6(17) . . ?
C61A C62A C63A 116(2) . . ?
C64A C63A C62A 124(2) . . ?
C63A C64A C65A 119(2) . . ?
C66A C65A C64A 120(2) . . ?
C65A C66A C61A 122(2) . . ?
C72A C71A P12 117.3(12) . . ?
C76A C71A P12 124.5(13) . . ?
C76A C71A C72A 118.2(15) . . ?
C73A C72A C71A 120.5(16) . . ?
C72A C73A C74A 121.6(18) . . ?
C73A C74A C75A 117.0(16) . . ?
C76A C75A C74A 119.9(17) . . ?
C75A C76A C71A 122.8(17) . . ?
C82A C81A P12 120.4(12) . . ?
C82A C81A C86A 118.6(15) . . ?
C86A C81A P12 121.0(12) . . ?
C81A C82A C83A 120.3(17) . . ?
C84A C83A C82A 121.3(19) . . ?
C85A C84A C83A 119.5(18) . . ?
C84A C85A C86A 121.5(18) . . ?
C85A C86A C81A 118.8(16) . . ?
C92A C91A P12 124.0(14) . . ?
C92A C91A C96A 116.8(15) . . ?
C96A C91A P12 119.0(12) . . ?
C91A C92A C93A 118.2(17) . . ?
C94A C93A C92A 124.0(18) . . ?
C93A C94A C95A 117.7(17) . . ?
C96A C95A C94A 123.5(18) . . ?
C95A C96A C91A 119.8(16) . . ?
C112 C111 P1 124.5(14) . . ?
C112 C111 C116 118.4(16) . . ?
C116 C111 P1 117.0(13) . . ?
C113 C112 C111 121.3(18) . . ?
C114 C113 C112 121.6(18) . . ?
C113 C114 C115 118.5(17) . . ?
C116 C115 C114 121.0(17) . . ?
C115 C116 C111 119.1(16) . . ?
C122 C121 P1 117.2(12) . . ?
C122 C121 C126 122.3(14) . . ?
C126 C121 P1 120.6(12) . . ?
C121 C122 C123 116.7(16) . . ?
C122 C123 C124 123.4(16) . . ?
C125 C124 C123 118.3(17) . . ?
C124 C125 C126 118.4(17) . . ?
C125 C126 C121 120.7(15) . . ?
C132 C131 P1 118.5(13) . . ?
C136 C131 P1 120.6(15) . . ?
C136 C131 C132 120.9(15) . . ?
C133 C132 C131 117.7(16) . . ?
C132 C133 C134 122.5(19) . . ?
C135 C134 C133 119.8(18) . . ?
C134 C135 C136 121.7(16) . . ?
C131 C136 C135 117.2(16) . . ?
C212 C211 P2 120(2) . . ?
C216 C211 P2 120.9(19) . . ?
C216 C211 C212 119(2) . . ?
C211 C212 C213 118(3) . . ?
C214 C213 C212 122(3) . . ?
C215 C214 C213 119(2) . . ?
C214 C215 C216 119(3) . . ?
C211 C216 C215 123(3) . . ?
C222 C221 P2 118.9(13) . . ?
C226 C221 P2 122.1(16) . . ?
C226 C221 C222 118.9(18) . . ?
C223 C222 C221 121.0(19) . . ?
C222 C223 C224 120(2) . . ?
C225 C224 C223 118.5(18) . . ?
C224 C225 C226 121.0(19) . . ?
C225 C226 C221 121(2) . . ?
C232 C231 P2 121.8(14) . . ?
C236 C231 P2 119.2(13) . . ?
C236 C231 C232 118.9(17) . . ?
C233 C232 C231 119.5(18) . . ?
C232 C233 C234 122.7(18) . . ?
C233 C234 C235 121.1(18) . . ?
C236 C235 C234 114.3(18) . . ?
C231 C236 C235 123.5(16) . . ?
C312 C311 P3 115.0(12) . . ?
C316 C311 P3 124.2(12) . . ?
C316 C311 C312 120.8(15) . . ?
C313 C312 C311 117.6(17) . . ?
C314 C313 C312 121.4(15) . . ?
C313 C314 C315 121.0(15) . . ?
C316 C315 C314 120.0(16) . . ?
C315 C316 C311 119.2(16) . . ?
C322 C321 P3 120.4(13) . . ?
C322 C321 C326 118.8(16) . . ?
C326 C321 P3 120.7(13) . . ?
C321 C322 C323 121.0(17) . . ?
C324 C323 C322 120.4(18) . . ?
C323 C324 C325 122.2(17) . . ?
C324 C325 C326 119.7(16) . . ?
C325 C326 C321 117.6(16) . . ?
C332 C331 P3 117.4(12) . . ?
C336 C331 P3 124.1(12) . . ?
C336 C331 C332 118.4(14) . . ?
C333 C332 C331 119.1(16) . . ?
C334 C333 C332 122.0(16) . . ?
C333 C334 C335 119.9(17) . . ?
C334 C335 C336 118.2(16) . . ?
C331 C336 C335 122.3(15) . . ?
C412 C411 P4 116.3(13) . . ?
C412 C411 C416 122.3(15) . . ?
C416 C411 P4 121.4(14) . . ?
C411 C412 C413 117.1(16) . . ?
C414 C413 C412 121.1(17) . . ?
C413 C414 C415 120.5(16) . . ?
C414 C415 C416 120.2(17) . . ?
C415 C416 C411 118.8(17) . . ?
C422 C421 P4 119.6(13) . . ?
C422 C421 C426 117.9(17) . . ?
C426 C421 P4 122.4(15) . . ?
C423 C422 C421 120.9(17) . . ?
C422 C423 C424 120(2) . . ?
C423 C424 C425 121(2) . . ?
C426 C425 C424 120(2) . . ?
C425 C426 C421 121(2) . . ?
C432 C431 P4 120.1(13) . . ?
C432 C431 C436 117.1(17) . . ?
C436 C431 P4 122.8(14) . . ?
C433 C432 C431 122.7(18) . . ?
C432 C433 C434 120.6(19) . . ?
C435 C434 C433 118(2) . . ?
C436 C435 C434 121.0(18) . . ?
C435 C436 C431 120.4(17) . . ?
C512 C511 P5 117.7(13) . . ?
C516 C511 P5 125.0(14) . . ?
C516 C511 C512 117.2(16) . . ?
C513 C512 C511 121.8(16) . . ?
C512 C513 C514 118.8(16) . . ?
C515 C514 C513 119.7(16) . . ?
C516 C515 C514 121.0(16) . . ?
C515 C516 C511 121.6(17) . . ?
C522 C521 P5 120.1(13) . . ?
C526 C521 P5 118.9(11) . . ?
C526 C521 C522 121.0(15) . . ?
C523 C522 C521 118.3(17) . . ?
C522 C523 C524 120.6(17) . . ?
C525 C524 C523 118.9(18) . . ?
C526 C525 C524 120.6(19) . . ?
C521 C526 C525 120.6(16) . . ?
C532 C531 P5 123.7(13) . . ?
C536 C531 P5 117.9(13) . . ?
C536 C531 C532 118.3(16) . . ?
C533 C532 C531 120.9(18) . . ?
C532 C533 C534 121.7(16) . . ?
C533 C534 C535 119.0(16) . . ?
C534 C535 C536 120.5(19) . . ?
C531 C536 C535 119.6(18) . . ?
C612 C611 P6 119.0(13) . . ?
C616 C611 P6 124.3(13) . . ?
C616 C611 C612 116.7(15) . . ?
C613 C612 C611 122.2(17) . . ?
C614 C613 C612 118.4(16) . . ?
C613 C614 C615 122.0(15) . . ?
C616 C615 C614 117.8(16) . . ?
C611 C616 C615 122.8(16) . . ?
C622 C621 P6 118.6(13) . . ?
C626 C621 P6 121.8(12) . . ?
C626 C621 C622 119.4(15) . . ?
C623 C622 C621 120.0(15) . . ?
C624 C623 C622 119.6(17) . . ?
C623 C624 C625 121.7(17) . . ?
C626 C625 C624 119.3(16) . . ?
C625 C626 C621 119.8(15) . . ?
C632 C631 P6 117.7(12) . . ?
C632 C631 C636 120.8(15) . . ?
C636 C631 P6 121.5(12) . . ?
C631 C632 C633 121.2(16) . . ?
C632 C633 C634 116.9(15) . . ?
C635 C634 C633 121.9(15) . . ?
C634 C635 C636 121.2(16) . . ?
C635 C636 C631 117.8(15) . . ?
C712 C711 P7 119.0(19) . . ?
C716 C711 P7 120.2(17) . . ?
C716 C711 C712 120(2) . . ?
C711 C712 C713 121(2) . . ?
C714 C713 C712 119(2) . . ?
C713 C714 C715 121(2) . . ?
C716 C715 C714 118(2) . . ?
C711 C716 C715 121(2) . . ?
C722 C721 P7 122.2(15) . . ?
C726 C721 P7 117.1(14) . . ?
C726 C721 C722 120.5(17) . . ?
C723 C722 C721 119.4(19) . . ?
C722 C723 C724 120(2) . . ?
C725 C724 C723 121(2) . . ?
C724 C725 C726 120(2) . . ?
C721 C726 C725 119.4(19) . . ?
C732 C731 P7 121.7(15) . . ?
C732 C731 C736 113.9(19) . . ?
C736 C731 P7 123.8(19) . . ?
C733 C732 C731 122.8(19) . . ?
C732 C733 C734 122(2) . . ?
C735 C734 C733 117(2) . . ?
C734 C735 C736 122(2) . . ?
C735 C736 C731 122(2) . . ?
C812 C811 P8 123.0(14) . . ?
C812 C811 C816 118.0(16) . . ?
C816 C811 P8 118.9(12) . . ?
C813 C812 C811 121.9(16) . . ?
C812 C813 C814 118.6(15) . . ?
C815 C814 C813 120.1(17) . . ?
C814 C815 C816 119.9(18) . . ?
C815 C816 C811 121.4(16) . . ?
C822 C821 P8 118.0(13) . . ?
C822 C821 C826 119.5(17) . . ?
C826 C821 P8 122.4(13) . . ?
C821 C822 C823 119.8(17) . . ?
C824 C823 C822 119.0(18) . . ?
C825 C824 C823 120.9(19) . . ?
C824 C825 C826 119.6(18) . . ?
C825 C826 C821 121.2(17) . . ?
C832 C831 P8 122.7(14) . . ?
C832 C831 C836 119.8(17) . . ?
C836 C831 P8 117.5(13) . . ?
C833 C832 C831 118.8(19) . . ?
C832 C833 C834 120.9(19) . . ?
C835 C834 C833 118.8(15) . . ?
C836 C835 C834 121.0(19) . . ?
C835 C836 C831 120.6(19) . . ?
C912 C911 P9 120.5(14) . . ?
C912 C911 C916 123.4(17) . . ?
C916 C911 P9 115.8(14) . . ?
C911 C912 C913 118.3(18) . . ?
C912 C913 C914 120.9(19) . . ?
C915 C914 C913 119.9(17) . . ?
C914 C915 C916 120.4(18) . . ?
C911 C916 C915 117.0(18) . . ?
C922 C921 P9 122.2(15) . . ?
C926 C921 P9 119.2(12) . . ?
C926 C921 C922 118.6(17) . . ?
C923 C922 C921 124(2) . . ?
C922 C923 C924 117(2) . . ?
C925 C924 C923 121.2(19) . . ?
C924 C925 C926 118.3(19) . . ?
C921 C926 C925 121.5(18) . . ?
C932 C931 P9 120.4(14) . . ?
C932 C931 C936 118.8(18) . . ?
C936 C931 P9 120.8(16) . . ?
C931 C932 C933 122.5(17) . . ?
C934 C933 C932 117.7(18) . . ?
C933 C934 C935 120.4(19) . . ?
C936 C935 C934 120.1(18) . . ?
C935 C936 C931 120.5(19) . . ?
F2 Sb1 F1 86.0(9) . . ?
F2 Sb1 F5 91.7(10) . . ?
F2 Sb1 F6 89.9(8) . . ?
F3 Sb1 F1 171.0(9) . . ?
F3 Sb1 F2 96.7(10) . . ?
F3 Sb1 F4 87.9(9) . . ?
F3 Sb1 F5 92.5(10) . . ?
F3 Sb1 F6 87.1(9) . . ?
F4 Sb1 F1 88.6(8) . . ?
F4 Sb1 F2 172.8(8) . . ?
F4 Sb1 F5 93.6(9) . . ?
F4 Sb1 F6 84.9(7) . . ?
F5 Sb1 F1 96.0(9) . . ?
F5 Sb1 F6 178.4(9) . . ?
F6 Sb1 F1 84.3(7) . . ?
F7 Sb2 F8 89.7(6) . . ?
F7 Sb2 F9 172.8(8) . . ?
F7 Sb2 F10 87.9(8) . . ?
F7 Sb2 F11 85.8(7) . . ?
F7 Sb2 F12 94.7(10) . . ?
F8 Sb2 F10 175.5(7) . . ?
F8 Sb2 F12 86.9(9) . . ?
F9 Sb2 F8 86.3(7) . . ?
F9 Sb2 F10 95.7(8) . . ?
F9 Sb2 F11 88.0(7) . . ?
F9 Sb2 F12 91.0(10) . . ?
F11 Sb2 F8 86.7(6) . . ?
F11 Sb2 F10 89.4(8) . . ?
F11 Sb2 F12 173.5(9) . . ?
F12 Sb2 F10 97.1(10) . . ?
F13 Sb3 F16 87.1(7) . . ?
F13 Sb3 F18 88.1(8) . . ?
F14 Sb3 F13 88.7(7) . . ?
F14 Sb3 F16 174.8(7) . . ?
F14 Sb3 F18 91.7(9) . . ?
F15 Sb3 F13 174.4(8) . . ?
F15 Sb3 F14 91.6(9) . . ?
F15 Sb3 F16 92.2(8) . . ?
F15 Sb3 F18 97.5(9) . . ?
F16 Sb3 F18 91.4(8) . . ?
F17 Sb3 F13 85.1(8) . . ?
F17 Sb3 F14 87.6(8) . . ?
F17 Sb3 F15 89.3(9) . . ?
F17 Sb3 F16 88.8(8) . . ?
F17 Sb3 F18 173.3(9) . . ?
Cl2 C1 Cl1 109.4(16) . . ?
Cl3 C2 Cl4 116.5(12) . . ?
Cl5 C3 Cl6 108(4) . . ?
Cl8 C4 Cl7 115.1(12) . . ?
Cl10 C5 Cl9 128(2) . . ?
Cl12 C6 Cl11 103(4) . . ?
Cl14 C7 Cl13 115(3) . . ?

loop_
_geom_bond_atom_site_label_1
_geom_bond_atom_site_label_2
_geom_bond_distance
_geom_bond_site_symmetry_2
_geom_bond_publ_flag
Au1 Au2 3.0876(9) . ?
Au1 Au3 2.9493(9) . ?
Au1 Au4 3.0197(8) . ?
Au1 Au6 2.6359(8) . ?
Au1 P1 2.289(4) . ?
Au2 Au6 2.6743(8) . ?
Au2 Au7 2.8826(9) . ?
Au2 Au9 2.9146(8) . ?
Au2 Au10 3.1475(8) . ?
Au2 P2 2.306(4) . ?
Au3 Au5 2.9155(8) . ?
Au3 Au6 2.6329(8) . ?
Au3 Au9 2.9567(8) . ?
Au3 P3 2.284(4) . ?
Au4 Au5 3.0014(8) . ?
Au4 Au6 2.6621(8) . ?
Au4 Au7 2.8849(9) . ?
Au4 Au11 2.8961(8) . ?
Au4 P4 2.287(4) . ?
Au5 Au6 2.7019(8) . ?
Au5 Au8 2.8460(8) . ?
Au5 Au11 2.8926(9) . ?
Au5 P5 2.289(4) . ?
Au6 Au7 2.6921(8) . ?
Au6 Au8 2.7441(8) . ?
Au6 Au9 2.7094(8) . ?
Au6 Au10 2.7083(8) . ?
Au6 Au11 2.7292(8) . ?
Au7 Au10 2.8585(9) . ?
Au7 Au11 3.0104(8) . ?
Au7 P7 2.283(4) . ?
Au8 Au9 2.7975(8) . ?
Au8 Au10 2.9125(8) . ?
Au8 Au11 3.0148(8) . ?
Au8 Au13 2.6641(8) . ?
Au9 Au10 2.9496(8) . ?
Au9 P6 2.291(4) . ?
Au10 Au11 2.9760(8) . ?
Au10 Au14 2.6698(8) . ?
Au11 Au12 2.6881(8) . ?
Au12 Au13 2.8145(9) . ?
Au12 Au14 2.8300(9) . ?
Au12 Au16 2.8017(9) . ?
Au12 Au17 2.7688(9) . ?
Au12 Au18 2.9559(8) . ?
Au13 Au17 2.7118(8) . ?
Au13 Au18 2.7152(8) . ?
Au13 Au19 2.8731(8) . ?
Au14 Au15 2.8253(9) . ?
Au14 Au16 2.7330(8) . ?
Au14 Au17 2.7290(8) . ?
Au15 Au16 2.8283(9) . ?
Au15 Au17 2.6654(9) . ?
Au15 Au20 2.8229(9) . ?
Au15 P9 2.276(4) . ?
Au16 Au17 2.7406(9) . ?
Au16 P8 2.287(4) . ?
Au17 Au18 2.7117(8) . ?
Au17 Au19 2.6438(8) . ?
Au17 Au20 2.6395(8) . ?
Au18 Au19 2.9281(9) . ?
Au18 P11 2.298(4) . ?
Au19 Au20 2.8398(9) . ?
Au19 P10 2.300(4) . ?
Au20 P12 2.292(4) . ?
P1 C111 1.817(17) . ?
P1 C121 1.824(15) . ?
P1 C131 1.812(16) . ?
P2 C211 1.82(2) . ?
P2 C221 1.847(18) . ?
P2 C231 1.819(17) . ?
P3 C311 1.832(15) . ?
P3 C321 1.783(17) . ?
P3 C331 1.807(15) . ?
P4 C411 1.831(17) . ?
P4 C421 1.787(17) . ?
P4 C431 1.786(19) . ?
P5 C511 1.808(18) . ?
P5 C521 1.822(16) . ?
P5 C531 1.790(16) . ?
P6 C611 1.818(17) . ?
P6 C621 1.819(16) . ?
P6 C631 1.817(16) . ?
P7 C711 1.81(2) . ?
P7 C721 1.796(17) . ?
P7 C731 1.80(2) . ?
P8 C811 1.800(17) . ?
P8 C821 1.815(17) . ?
P8 C831 1.812(17) . ?
P9 C911 1.889(17) . ?
P9 C921 1.815(17) . ?
P9 C931 1.81(2) . ?
P10 C11A 1.812(17) . ?
P10 C21A 1.824(17) . ?
P10 C31A 1.817(15) . ?
P11 C41A 1.787(15) . ?
P11 C51A 1.813(18) . ?
P11 C61A 1.81(2) . ?
P12 C71A 1.817(16) . ?
P12 C81A 1.794(15) . ?
P12 C91A 1.769(18) . ?
C11A C12A 1.41(2) . ?
C11A C16A 1.40(2) . ?
C12A C13A 1.40(2) . ?
C13A C14A 1.36(3) . ?
C14A C15A 1.41(2) . ?
C15A C16A 1.37(2) . ?
C21A C22A 1.38(2) . ?
C21A C26A 1.39(2) . ?
C22A C23A 1.43(2) . ?
C23A C24A 1.38(2) . ?
C24A C25A 1.37(2) . ?
C25A C26A 1.41(2) . ?
C31A C32A 1.41(2) . ?
C31A C36A 1.40(2) . ?
C32A C33A 1.36(3) . ?
C33A C34A 1.38(3) . ?
C34A C35A 1.41(3) . ?
C35A C36A 1.36(3) . ?
C41A C42A 1.37(2) . ?
C41A C46A 1.42(2) . ?
C42A C43A 1.41(3) . ?
C43A C44A 1.40(3) . ?
C44A C45A 1.37(3) . ?
C45A C46A 1.39(3) . ?
C51A C52A 1.40(3) . ?
C51A C56A 1.40(2) . ?
C52A C53A 1.38(3) . ?
C53A C54A 1.33(3) . ?
C54A C55A 1.45(3) . ?
C55A C56A 1.32(3) . ?
C61A C62A 1.36(3) . ?
C61A C66A 1.42(3) . ?
C62A C63A 1.43(3) . ?
C63A C64A 1.31(3) . ?
C64A C65A 1.36(3) . ?
C65A C66A 1.34(3) . ?
C71A C72A 1.41(2) . ?
C71A C76A 1.37(2) . ?
C72A C73A 1.36(2) . ?
C73A C74A 1.40(3) . ?
C74A C75A 1.43(3) . ?
C75A C76A 1.35(3) . ?
C81A C82A 1.39(2) . ?
C81A C86A 1.43(2) . ?
C82A C83A 1.40(3) . ?
C83A C84A 1.38(3) . ?
C84A C85A 1.37(3) . ?
C85A C86A 1.41(2) . ?
C91A C92A 1.41(2) . ?
C91A C96A 1.47(2) . ?
C92A C93A 1.45(3) . ?
C93A C94A 1.30(3) . ?
C94A C95A 1.42(3) . ?
C95A C96A 1.34(2) . ?
C111 C112 1.38(2) . ?
C111 C116 1.43(2) . ?
C112 C113 1.37(3) . ?
C113 C114 1.37(3) . ?
C114 C115 1.41(2) . ?
C115 C116 1.38(3) . ?
C121 C122 1.35(2) . ?
C121 C126 1.43(2) . ?
C122 C123 1.40(2) . ?
C123 C124 1.43(3) . ?
C124 C125 1.39(2) . ?
C125 C126 1.40(3) . ?
C131 C132 1.44(3) . ?
C131 C136 1.41(2) . ?
C132 C133 1.35(3) . ?
C133 C134 1.40(3) . ?
C134 C135 1.35(3) . ?
C135 C136 1.42(2) . ?
C211 C212 1.39(4) . ?
C211 C216 1.38(4) . ?
C212 C213 1.41(3) . ?
C213 C214 1.40(4) . ?
C214 C215 1.36(4) . ?
C215 C216 1.41(3) . ?
C221 C222 1.40(3) . ?
C221 C226 1.39(2) . ?
C222 C223 1.34(3) . ?
C223 C224 1.45(3) . ?
C224 C225 1.37(4) . ?
C225 C226 1.37(3) . ?
C231 C232 1.40(2) . ?
C231 C236 1.38(2) . ?
C232 C233 1.36(3) . ?
C233 C234 1.36(3) . ?
C234 C235 1.43(3) . ?
C235 C236 1.43(2) . ?
C311 C312 1.43(2) . ?
C311 C316 1.39(2) . ?
C312 C313 1.40(3) . ?
C313 C314 1.35(2) . ?
C314 C315 1.40(3) . ?
C315 C316 1.38(2) . ?
C321 C322 1.38(2) . ?
C321 C326 1.46(2) . ?
C322 C323 1.42(2) . ?
C323 C324 1.32(3) . ?
C324 C325 1.40(3) . ?
C325 C326 1.43(2) . ?
C331 C332 1.42(2) . ?
C331 C336 1.36(2) . ?
C332 C333 1.39(2) . ?
C333 C334 1.36(3) . ?
C334 C335 1.40(3) . ?
C335 C336 1.42(2) . ?
C411 C412 1.36(3) . ?
C411 C416 1.42(2) . ?
C412 C413 1.44(2) . ?
C413 C414 1.37(2) . ?
C414 C415 1.38(3) . ?
C415 C416 1.39(2) . ?
C421 C422 1.41(2) . ?
C421 C426 1.42(3) . ?
C422 C423 1.37(3) . ?
C423 C424 1.37(4) . ?
C424 C425 1.39(4) . ?
C425 C426 1.36(3) . ?
C431 C432 1.39(2) . ?
C431 C436 1.43(2) . ?
C432 C433 1.35(3) . ?
C433 C434 1.41(3) . ?
C434 C435 1.40(3) . ?
C435 C436 1.37(3) . ?
C511 C512 1.44(2) . ?
C511 C516 1.40(2) . ?
C512 C513 1.39(2) . ?
C513 C514 1.41(2) . ?
C514 C515 1.40(2) . ?
C515 C516 1.37(2) . ?
C521 C522 1.403(19) . ?
C521 C526 1.37(2) . ?
C522 C523 1.39(3) . ?
C523 C524 1.41(3) . ?
C524 C525 1.39(3) . ?
C525 C526 1.37(2) . ?
C531 C532 1.42(2) . ?
C531 C536 1.40(2) . ?
C532 C533 1.37(3) . ?
C533 C534 1.38(3) . ?
C534 C535 1.39(3) . ?
C535 C536 1.43(3) . ?
C611 C612 1.41(2) . ?
C611 C616 1.38(2) . ?
C612 C613 1.39(2) . ?
C613 C614 1.36(2) . ?
C614 C615 1.40(2) . ?
C615 C616 1.38(2) . ?
C621 C622 1.41(2) . ?
C621 C626 1.40(2) . ?
C622 C623 1.39(2) . ?
C623 C624 1.34(3) . ?
C624 C625 1.41(3) . ?
C625 C626 1.38(2) . ?
C631 C632 1.39(2) . ?
C631 C636 1.42(2) . ?
C632 C633 1.40(2) . ?
C633 C634 1.42(3) . ?
C634 C635 1.37(3) . ?
C635 C636 1.39(2) . ?
C711 C712 1.39(3) . ?
C711 C716 1.37(4) . ?
C712 C713 1.40(3) . ?
C713 C714 1.38(4) . ?
C714 C715 1.42(3) . ?
C715 C716 1.39(3) . ?
C721 C722 1.44(3) . ?
C721 C726 1.41(3) . ?
C722 C723 1.37(3) . ?
C723 C724 1.47(3) . ?
C724 C725 1.35(3) . ?
C725 C726 1.44(3) . ?
C731 C732 1.41(3) . ?
C731 C736 1.44(3) . ?
C732 C733 1.37(3) . ?
C733 C734 1.41(3) . ?
C734 C735 1.36(4) . ?
C735 C736 1.38(3) . ?
C811 C812 1.39(2) . ?
C811 C816 1.41(2) . ?
C812 C813 1.39(3) . ?
C813 C814 1.43(3) . ?
C814 C815 1.37(3) . ?
C815 C816 1.38(2) . ?
C821 C822 1.37(2) . ?
C821 C826 1.40(2) . ?
C822 C823 1.42(3) . ?
C823 C824 1.41(3) . ?
C824 C825 1.36(3) . ?
C825 C826 1.39(3) . ?
C831 C832 1.40(3) . ?
C831 C836 1.42(3) . ?
C832 C833 1.39(3) . ?
C833 C834 1.43(3) . ?
C834 C835 1.38(3) . ?
C835 C836 1.36(3) . ?
C911 C912 1.34(3) . ?
C911 C916 1.39(3) . ?
C912 C913 1.35(2) . ?
C913 C914 1.39(3) . ?
C914 C915 1.35(3) . ?
C915 C916 1.39(2) . ?
C921 C922 1.39(2) . ?
C921 C926 1.38(2) . ?
C922 C923 1.34(3) . ?
C923 C924 1.46(4) . ?
C924 C925 1.38(3) . ?
C925 C926 1.39(3) . ?
C931 C932 1.35(3) . ?
C931 C936 1.41(3) . ?
C932 C933 1.44(2) . ?
C933 C934 1.37(3) . ?
C934 C935 1.42(3) . ?
C935 C936 1.38(3) . ?
Sb1 F1 1.944(19) . ?
Sb1 F2 1.89(2) . ?
Sb1 F3 1.83(2) . ?
Sb1 F4 1.863(17) . ?
Sb1 F5 1.90(2) . ?
Sb1 F6 1.930(17) . ?
Sb2 F7 1.890(17) . ?
Sb2 F8 1.916(13) . ?
Sb2 F9 1.893(19) . ?
Sb2 F10 1.95(2) . ?
Sb2 F11 1.911(16) . ?
Sb2 F12 1.93(3) . ?
Sb3 F13 1.916(16) . ?
Sb3 F14 1.909(19) . ?
Sb3 F15 1.90(2) . ?
Sb3 F16 1.925(17) . ?
Sb3 F17 1.89(2) . ?
Sb3 F18 1.95(2) . ?
Cl1 C1 1.81(3) . ?
Cl2 C1 1.77(3) . ?
Cl3 C2 1.700(10) . ?
Cl4 C2 1.702(10) . ?
Cl5 C3 1.63(7) . ?
Cl6 C3 1.82(7) . ?
Cl7 C4 1.703(10) . ?
Cl8 C4 1.700(10) . ?
Cl9 C5 1.701(10) . ?
Cl10 C5 1.700(10) . ?
Cl11 C6 1.88(8) . ?
Cl12 C6 1.78(8) . ?
Cl13 C7 1.72(5) . ?
Cl14 C7 1.56(5) . ?
